data_7703621
loop_
_publ_author_name
'Abdel-Magied, Ahmed F'
'Theibich, Yusuf'
'Singh, Amrendra K.'
'Rahaman, Ahibur'
'Doverbratt, Isa'
'Raha, Arun K.'
'Haukka, Matti'
'Richmond, Michael G.'
'Nordlander, Ebbe'

_publ_section_title
;
 Asymmetric hydrogenation of an \a-unsaturated carboxylic acid catalyzed
 by intact chiral transition metal carbonyl clusters - diastereomeric
 control of enantioselectivity.
;
_journal_issue 14
_journal_name_full 'Dalton transactions (Cambridge, England : 2003)'
_journal_page_first 4244
_journal_page_last 4256
_journal_paper_doi 10.1039/c9dt04799a
_journal_volume 49
_journal_year 2020
_chemical_absolute_configuration syn
_chemical_formula_moiety 'C53 H34 F12 Fe O7 P2 Ru3 S'
_chemical_formula_sum 'C106 H68 F24 Fe2 O14 P4 Ru6 S2'
_chemical_formula_weight 2928
_space_group_IT_number 19
_space_group_name_Hall 'P 2ac 2ab'
_space_group_name_H-M_alt 'P 21 21 21'
_symmetry_cell_setting orthorhombic
_symmetry_Int_Tables_number 19
_symmetry_space_group_name_Hall 'P 2ac 2ab'
_symmetry_space_group_name_H-M 'P 21 21 21'
_audit_creation_method 'Jana2006 Version : 30/08/2013'
_audit_update_record
;
2015-01-14 deposited with the CCDC.	2020-02-26 downloaded from the CCDC.
;
_cell_angle_alpha 90
_cell_angle_beta 90
_cell_angle_gamma 90
_cell_formula_units_Z 4
_cell_length_a 17.9576(9)
_cell_length_b 59.4487(11)
_cell_length_c 10.978(5)
_cell_measurement_reflns_used 74480
_cell_measurement_temperature 293
_cell_measurement_theta_max 27.7663
_cell_measurement_theta_min 3.0038
_cell_volume 11720(5)
_diffrn_ambient_temperature 293
_diffrn_measured_fraction_theta_full 0.98
_diffrn_measured_fraction_theta_max 0.97
_diffrn_measurement_device 'four-cycle diffractometer'
_diffrn_measurement_device_type 'Oxford Diffraction Xcalibur EOS CCD'
_diffrn_radiation_monochromator graphite
_diffrn_radiation_probe x-ray
_diffrn_radiation_source 'X-ray tube'
_diffrn_radiation_type 'Mo K\a'
_diffrn_radiation_wavelength 0.71073
_diffrn_reflns_av_R_equivalents 0.0497
_diffrn_reflns_av_unetI/netI 0.0313
_diffrn_reflns_limit_h_max 23
_diffrn_reflns_limit_h_min -23
_diffrn_reflns_limit_k_max 78
_diffrn_reflns_limit_k_min -77
_diffrn_reflns_limit_l_max 14
_diffrn_reflns_limit_l_min -14
_diffrn_reflns_number 249874
_diffrn_reflns_theta_full 27.72
_diffrn_reflns_theta_max 27.83
_diffrn_reflns_theta_min 3.01
_diffrn_source_current 40
_diffrn_source_voltage 50
_exptl_absorpt_coefficient_mu 1.177
_exptl_absorpt_correction_T_max 1.00000
_exptl_absorpt_correction_T_min 0.66371
_exptl_absorpt_correction_type multi-scan
_exptl_absorpt_process_details
;
CrysAlisPro, Agilent Technologies,
Version 1.171.35.19 (release 27-10-2011 CrysAlis171 .NET)
(compiled Oct 27 2011,15:02:11)
Empirical absorption correction using spherical harmonics,
 implemented in SCALE3 ABSPACK scaling algorithm.
;
_exptl_crystal_colour Gold
_exptl_crystal_density_diffrn 1.6589
_exptl_crystal_description Block
_exptl_crystal_F_000 5760
_exptl_crystal_size_max 0.3797
_exptl_crystal_size_mid 0.1493
_exptl_crystal_size_min 0.1460
_refine_diff_density_max 1.28
_refine_diff_density_min -1.06
_refine_ls_abs_structure_details '  11844 of Friedel pairs used in the refinement'
_refine_ls_abs_structure_Flack 0.05(3)
_refine_ls_extinction_method none
_refine_ls_goodness_of_fit_gt 2.00
_refine_ls_goodness_of_fit_ref 1.94
_refine_ls_hydrogen_treatment mixed
_refine_ls_number_constraints 256
_refine_ls_number_parameters 1440
_refine_ls_number_reflns 26584
_refine_ls_number_restraints 9
_refine_ls_R_factor_all 0.0762
_refine_ls_R_factor_gt 0.0675
_refine_ls_shift/su_max 0.0298
_refine_ls_shift/su_mean 0.0014
_refine_ls_structure_factor_coef Fsqd
_refine_ls_weighting_details w=1/(\s^2^(I)+0.0049000001I^2^)
_refine_ls_weighting_scheme sigma
_refine_ls_wR_factor_gt 0.1872
_refine_ls_wR_factor_ref 0.1922
_reflns_number_gt 23804
_reflns_number_total 26584
_reflns_threshold_expression I>3\s(I)
_cod_data_source_file c9dt04799a2.cif
_cod_data_source_block global
_cod_depositor_comments
;Adding full bibliography for 7703615--7703621.cif.

The following automatic conversions were performed:

data name '_atom_site_site_symmetry_mutiplicity' was replaced with
'_atom_site_site_symmetry_multiplicity' as specified in the
replacement file 'data/replacement-values/replacement_tags.lst'.

Automatic conversion script
Id: cif_correct_tags 9268 2022-04-12 08:56:07Z antanas 
;
_cod_original_cell_volume 11720(6)
_cod_database_code 7703621

loop_
_symmetry_equiv_pos_site_id
_symmetry_equiv_pos_as_xyz
1 x,y,z
2 -x+1/2,-y,z+1/2
3 -x,y+1/2,-z+1/2
4 x+1/2,-y+1/2,-z

loop_
_atom_site_label
_atom_site_type_symbol
_atom_site_fract_x
_atom_site_fract_y
_atom_site_fract_z
_atom_site_adp_type
_atom_site_U_iso_or_equiv
_atom_site_site_symmetry_multiplicity
_atom_site_occupancy
_atom_site_calc_flag
_atom_site_refinement_flags
_atom_site_disorder_assembly
_atom_site_disorder_group
Ru1a Ru 0.11063(4) 0.534323(11) 0.15196(7) Uani 0.03630(18) 4 1 d . . .
Ru2a Ru -0.02723(3) 0.527076(11) 0.01633(6) Uani 0.03430(18) 4 1 d . . .
Ru3a Ru 0.10718(4) 0.524129(14) -0.10563(7) Uani 0.0469(2) 4 1 d . . .
Fe1a Fe -0.10212(8) 0.59949(2) 0.34188(16) Uani 0.0532(5) 4 1 d . . .
S1a S 0.06864(13) 0.50107(4) 0.0570(2) Uani 0.0476(7) 4 1 d . . .
P1a P -0.11904(11) 0.51950(3) 0.1647(2) Uani 0.0352(6) 4 1 d . . .
P2a P 0.13703(12) 0.57015(4) 0.2292(2) Uani 0.0385(6) 4 1 d . . .
F1a F 0.0221(8) 0.59974(17) -0.1903(10) Uani 0.145(5) 4 1 d . . .
F2a F 0.0966(11) 0.6229(5) -0.2563(12) Uani 0.256(13) 4 1 d . . .
F3a F 0.0090(15) 0.6305(4) -0.147(2) Uani 0.283(15) 4 1 d . . .
F4a F 0.2313(10) 0.66846(18) 0.0807(15) Uani 0.181(8) 4 1 d . . .
F5a F 0.3157(8) 0.6479(3) 0.0426(14) Uani 0.182(7) 4 1 d . . .
F6a F 0.2724(8) 0.64945(19) 0.2206(11) Uani 0.154(6) 4 1 d . . .
F7a F 0.4291(6) 0.5599(3) 0.1169(11) Uani 0.157(7) 4 1 d . . .
F8a F 0.4412(8) 0.5919(3) 0.187(2) Uani 0.218(10) 4 1 d . . .
F9a F 0.4911(5) 0.5651(4) 0.2674(16) Uani 0.220(10) 4 1 d . . .
F10a F 0.3755(7) 0.5539(3) 0.6565(10) Uani 0.160(7) 4 1 d . . .
F11a F 0.2709(8) 0.5698(3) 0.6825(10) Uani 0.162(7) 4 1 d . . .
F12a F 0.2741(11) 0.5364(3) 0.6405(15) Uani 0.188(9) 4 1 d . . .
O1a O 0.2719(4) 0.51921(17) 0.1654(9) Uani 0.082(3) 4 1 d . . .
O2a O 0.0832(5) 0.51585(16) 0.4070(7) Uani 0.073(3) 4 1 d . . .
O3a O -0.0885(5) 0.56923(13) -0.1053(9) Uani 0.074(3) 4 1 d . . .
O4a O -0.1088(6) 0.49894(16) -0.1688(8) Uani 0.086(4) 4 1 d . . .
O5a O 0.2727(5) 0.5129(2) -0.1259(10) Uani 0.113(5) 4 1 d . . .
O6a O 0.0946(7) 0.56041(19) -0.2985(11) Uani 0.111(5) 4 1 d . . .
O7a O 0.0558(6) 0.49108(19) -0.2956(10) Uani 0.101(4) 4 1 d . . .
C1a C 0.2102(5) 0.52423(14) 0.1612(9) Uani 0.047(3) 4 1 d . . .
C2a C 0.0899(5) 0.52401(17) 0.3108(11) Uani 0.055(3) 4 1 d . . .
C3a C -0.0663(5) 0.55340(15) -0.0508(8) Uani 0.043(3) 4 1 d . . .
C4a C -0.0774(5) 0.50981(17) -0.0990(9) Uani 0.049(3) 4 1 d . . .
C5a C 0.2112(6) 0.5170(3) -0.1218(11) Uani 0.075(5) 4 1 d . . .
C6a C 0.1000(7) 0.5479(2) -0.2200(9) Uani 0.065(4) 4 1 d . . .
C7a C 0.0724(7) 0.5027(2) -0.2256(12) Uani 0.069(4) 4 1 d . . .
C8a C -0.1414(5) 0.48916(14) 0.1653(8) Uani 0.043(3) 4 1 d . . .
C9a C -0.0850(7) 0.4740(2) 0.1755(12) Uani 0.075(4) 4 1 d . . .
C10a C -0.1008(8) 0.45102(19) 0.1699(15) Uani 0.084(5) 4 1 d . . .
C11a C -0.1716(9) 0.44396(19) 0.1536(14) Uani 0.080(5) 4 1 d . . .
C12a C -0.2268(10) 0.4576(3) 0.1443(18) Uani 0.109(7) 4 1 d . . .
C13a C -0.2138(7) 0.48142(19) 0.1524(13) Uani 0.073(4) 4 1 d . . .
C14a C -0.2124(4) 0.53150(16) 0.1417(10) Uani 0.047(3) 4 1 d . . .
C15a C -0.2370(5) 0.53520(17) 0.0251(10) Uani 0.050(3) 4 1 d . . .
C16a C -0.3086(5) 0.54456(16) 0.0061(13) Uani 0.060(4) 4 1 d . . .
C17a C -0.3533(6) 0.54970(18) 0.1054(13) Uani 0.067(4) 4 1 d . . .
C18a C -0.3290(6) 0.5455(2) 0.2216(14) Uani 0.073(5) 4 1 d . . .
C19a C -0.2571(5) 0.53605(17) 0.2407(11) Uani 0.054(3) 4 1 d . . .
C20a C -0.0990(4) 0.52607(14) 0.3271(8) Uani 0.038(2) 4 1 d . . .
C21a C -0.1077(5) 0.50942(17) 0.4098(8) Uani 0.048(3) 4 1 d . . .
C22a C -0.0891(6) 0.5120(2) 0.5356(10) Uani 0.062(4) 4 1 d . . .
C23a C -0.0620(6) 0.53260(17) 0.5730(9) Uani 0.052(3) 4 1 d . . .
C24a C -0.0555(5) 0.54918(18) 0.4891(9) Uani 0.051(3) 4 1 d . . .
C25a C -0.0740(5) 0.54766(14) 0.3666(8) Uani 0.037(2) 4 1 d . . .
C26a C -0.0675(5) 0.56794(14) 0.2877(8) Uani 0.040(2) 4 1 d . . .
C27a C -0.1210(5) 0.57681(14) 0.2057(9) Uani 0.047(3) 4 1 d . . .
C28a C -0.0950(5) 0.59773(15) 0.1574(9) Uani 0.048(3) 4 1 d . . .
C29a C -0.0238(5) 0.60184(15) 0.2076(9) Uani 0.047(3) 4 1 d . . .
C30a C -0.0046(5) 0.58360(13) 0.2887(8) Uani 0.039(2) 4 1 d . . .
C31a C -0.1641(11) 0.5973(2) 0.4983(18) Uani 0.107(7) 4 1 d . . .
C32a C -0.2046(9) 0.6075(4) 0.407(2) Uani 0.130(10) 4 1 d . . .
C33a C -0.1725(15) 0.6265(3) 0.375(2) Uani 0.129(10) 4 1 d . . .
C34a C -0.1075(13) 0.6290(3) 0.438(2) Uani 0.126(9) 4 1 d . . .
C35a C -0.1044(10) 0.6097(3) 0.5178(15) Uani 0.097(7) 4 1 d . . .
C36a C 0.0697(5) 0.58008(15) 0.3467(9) Uani 0.047(3) 4 1 d . . .
C37a C 0.0970(6) 0.6019(2) 0.4083(11) Uani 0.067(4) 4 1 d . . .
C38a C 0.1489(5) 0.59400(15) 0.1254(9) Uani 0.046(3) 4 1 d . . .
C39a C 0.1079(6) 0.59522(15) 0.0175(10) Uani 0.053(3) 4 1 d . . .
C40a C 0.1110(8) 0.61392(18) -0.0546(12) Uani 0.071(4) 4 1 d . . .
C41a C 0.0644(14) 0.6167(2) -0.165(2) Uani 0.120(9) 4 1 d . . .
C42a C 0.1606(10) 0.6304(3) -0.0309(12) Uani 0.095(6) 4 1 d . . .
C43a C 0.2023(9) 0.6297(2) 0.0726(13) Uani 0.081(5) 4 1 d . . .
C44a C 0.2582(12) 0.6482(3) 0.1041(15) Uani 0.104(7) 4 1 d . . .
C45a C 0.1962(7) 0.61209(16) 0.1536(10) Uani 0.056(3) 4 1 d . . .
C46a C 0.2273(5) 0.56919(17) 0.3055(9) Uani 0.046(3) 4 1 d . . .
C47a C 0.2931(5) 0.57041(17) 0.2389(12) Uani 0.059(4) 4 1 d . . .
C48a C 0.3606(6) 0.5692(2) 0.2934(14) Uani 0.068(4) 4 1 d . . .
C49a C 0.4313(8) 0.5699(3) 0.2183(18) Uani 0.091(6) 4 1 d . . .
C50a C 0.3674(7) 0.5645(2) 0.4140(16) Uani 0.087(6) 4 1 d . . .
C51a C 0.3027(7) 0.5616(3) 0.4810(13) Uani 0.076(5) 4 1 d . . .
C52a C 0.3084(10) 0.5555(5) 0.6150(17) Uani 0.122(10) 4 1 d . . .
C53a C 0.2346(6) 0.5639(2) 0.4318(11) Uani 0.060(4) 4 1 d . . .
Ru1b Ru 0.05452(3) 0.775515(10) 0.27538(6) Uani 0.03178(17) 4 1 d . . .
Ru2b Ru 0.03793(4) 0.823341(11) 0.21677(6) Uani 0.03439(17) 4 1 d . . .
Ru3b Ru -0.08531(4) 0.796187(12) 0.20070(6) Uani 0.0382(2) 4 1 d . . .
Fe1b Fe 0.30682(8) 0.80330(3) -0.02676(13) Uani 0.0504(4) 4 1 d . . .
S1b S -0.01536(12) 0.80307(4) 0.37865(18) Uani 0.0382(6) 4 1 d . . .
P1b P 0.14448(13) 0.84071(4) 0.2999(2) Uani 0.0395(6) 4 1 d . . .
P2b P 0.12782(11) 0.75223(3) 0.15175(18) Uani 0.0319(5) 4 1 d . . .
O1b O -0.0250(5) 0.73701(13) 0.4033(8) Uani 0.078(3) 4 1 d . . .
O2b O 0.1750(5) 0.77545(19) 0.4687(8) Uani 0.087(4) 4 1 d . . .
O3b O 0.0446(5) 0.83369(18) -0.0524(7) Uani 0.080(3) 4 1 d . . .
O4b O -0.0469(6) 0.86617(16) 0.2582(11) Uani 0.097(4) 4 1 d . . .
O5b O -0.1136(6) 0.8013(2) -0.0723(7) Uani 0.089(4) 4 1 d . . .
O6b O -0.2032(6) 0.76153(17) 0.2747(9) Uani 0.091(4) 4 1 d . . .
O7b O -0.1902(5) 0.83543(14) 0.2396(8) Uani 0.073(3) 4 1 d . . .
C1b C 0.0063(6) 0.75150(17) 0.3549(8) Uani 0.050(3) 4 1 d . . .
C2b C 0.1300(5) 0.77612(16) 0.3939(8) Uani 0.046(3) 4 1 d . . .
C3b C 0.0474(5) 0.82932(17) 0.0464(9) Uani 0.048(3) 4 1 d . . .
C4b C -0.0153(6) 0.85072(18) 0.2443(11) Uani 0.057(3) 4 1 d . . .
C5b C -0.1015(6) 0.7980(2) 0.0293(10) Uani 0.064(4) 4 1 d . . .
C6b C -0.1572(6) 0.7732(2) 0.2426(9) Uani 0.061(4) 4 1 d . . .
C7b C -0.1512(6) 0.8197(3) 0.2267(14) Uani 0.080(5) 4 1 d . . .
C8b C 0.1192(6) 0.85299(18) 0.4471(9) Uani 0.053(3) 4 1 d . . .
C9b C 0.0959(7) 0.8385(2) 0.5412(9) Uani 0.064(4) 4 1 d . . .
C10b C 0.0712(9) 0.8478(3) 0.6540(12) Uani 0.086(6) 4 1 d . . .
C11b C 0.0718(10) 0.8701(4) 0.6713(15) Uani 0.110(8) 4 1 d . . .
C12b C 0.0937(10) 0.8848(3) 0.5796(17) Uani 0.113(8) 4 1 d . . .
C13b C 0.1183(6) 0.87614(18) 0.4667(11) Uani 0.063(4) 4 1 d . . .
C14b C 0.1856(6) 0.86519(15) 0.2179(10) Uani 0.050(3) 4 1 d . . .
C15b C 0.1439(6) 0.87580(17) 0.1347(11) Uani 0.061(4) 4 1 d . . .
C16b C 0.1725(8) 0.89449(19) 0.0723(16) Uani 0.097(6) 4 1 d . . .
C17b C 0.2470(7) 0.9011(2) 0.0938(13) Uani 0.078(5) 4 1 d . . .
C18b C 0.2871(7) 0.88928(19) 0.1775(13) Uani 0.072(4) 4 1 d . . .
C19b C 0.2583(6) 0.87123(18) 0.2446(10) Uani 0.057(3) 4 1 d . . .
C20b C 0.2287(5) 0.82389(14) 0.3345(8) Uani 0.042(3) 4 1 d . . .
C21b C 0.2604(7) 0.8256(2) 0.4512(11) Uani 0.076(5) 4 1 d . . .
C22b C 0.3216(7) 0.8124(2) 0.4819(11) Uani 0.070(4) 4 1 d . . .
C23b C 0.3498(8) 0.7967(2) 0.4034(11) Uani 0.072(4) 4 1 d . . .
C24b C 0.3222(5) 0.79611(19) 0.2859(10) Uani 0.054(3) 4 1 d . . .
C25b C 0.2611(4) 0.80858(14) 0.2482(8) Uani 0.037(2) 4 1 d . . .
C26b C 0.2356(4) 0.80650(16) 0.1196(7) Uani 0.038(2) 4 1 d . . .
C27b C 0.2246(5) 0.82465(19) 0.0342(9) Uani 0.051(3) 4 1 d . . .
C28b C 0.2037(6) 0.81410(19) -0.0796(9) Uani 0.056(3) 4 1 d . . .
C29b C 0.2039(5) 0.7911(2) -0.0639(8) Uani 0.051(3) 4 1 d . . .
C30b C 0.2225(4) 0.78564(14) 0.0588(8) Uani 0.035(2) 4 1 d . . .
C31b C 0.4068(10) 0.7881(4) -0.025(3) Uani 0.125(11) 4 1 d . . .
C32b C 0.3849(14) 0.7888(6) -0.137(3) Uani 0.184(16) 4 1 d . . .
C33b C 0.3735(10) 0.8124(5) -0.1660(14) Uani 0.126(10) 4 1 d . . .
C34b C 0.3919(9) 0.8244(3) -0.063(2) Uani 0.116(8) 4 1 d . . .
C35b C 0.4149(7) 0.8080(6) 0.0250(16) Uani 0.132(11) 4 1 d . . .
C36b C 0.2233(4) 0.76212(14) 0.1158(8) Uani 0.038(2) 4 1 d . . .
C37b C 0.2675(5) 0.74580(15) 0.0360(9) Uani 0.049(3) 4 1 d . . .
C38b C 0.0951(4) 0.74338(13) 0.0024(7) Uani 0.035(2) 4 1 d . . .
C39b C 0.0557(5) 0.75799(15) -0.0692(7) Uani 0.041(2) 4 1 d . . .
C40b C 0.0374(6) 0.75279(17) -0.1885(8) Uani 0.049(3) 4 1 d . . .
C41b C -0.0042(11) 0.7681(2) -0.2666(11) Uani 0.088(6) 4 1 d . . .
C42b C 0.0556(6) 0.73152(19) -0.2368(9) Uani 0.056(3) 4 1 d . . .
C43b C 0.0909(6) 0.71680(16) -0.1651(9) Uani 0.051(3) 4 1 d . . .
C44b C 0.1111(9) 0.6949(2) -0.2218(13) Uani 0.073(4) 4 1 d . . .
C45b C 0.1107(5) 0.72180(15) -0.0474(8) Uani 0.043(3) 4 1 d . . .
C46b C 0.1494(4) 0.72608(13) 0.2326(7) Uani 0.035(2) 4 1 d . . .
C47b C 0.0957(4) 0.70889(15) 0.2420(9) Uani 0.045(3) 4 1 d . . .
C48b C 0.1080(6) 0.69048(16) 0.3169(10) Uani 0.054(3) 4 1 d . . .
C49b C 0.0514(8) 0.6726(2) 0.3301(16) Uani 0.084(5) 4 1 d . . .
C50b C 0.1766(5) 0.68784(15) 0.3806(10) Uani 0.050(3) 4 1 d . . .
C51b C 0.2280(5) 0.70475(19) 0.3693(8) Uani 0.051(3) 4 1 d . . .
C52b C 0.3018(7) 0.7015(2) 0.4340(12) Uani 0.065(4) 4 1 d . . .
C53b C 0.2156(5) 0.72307(13) 0.2972(8) Uani 0.040(2) 4 1 d . . .
F1b F 0.0056(6) 0.79009(13) -0.2362(8) Uani 0.098(3) 4 1 d . . .
F2b F -0.0811(7) 0.76616(19) -0.2463(12) Uani 0.139(5) 4 1 d . . .
F3b F 0.0049(11) 0.7665(2) -0.3805(7) Uani 0.188(8) 4 1 d . . .
F4b F 0.1393(19) 0.6951(3) -0.3211(14) Uani 0.287(17) 4 1 d . . .
F5b F 0.0615(11) 0.6829(3) -0.231(4) Uani 0.36(2) 4 1 d . . .
F6b F 0.1549(15) 0.6839(3) -0.1658(18) Uani 0.269(13) 4 1 d . . .
F7b F 0.0678(6) 0.65753(19) 0.4138(13) Uani 0.171(6) 4 1 d . . .
F8b F 0.0365(6) 0.66245(19) 0.2252(14) Uani 0.145(6) 4 1 d . . .
F9b F -0.0148(4) 0.68050(16) 0.3642(11) Uani 0.119(4) 4 1 d . . .
F10b F 0.3520(5) 0.69317(19) 0.3583(10) Uani 0.115(4) 4 1 d . . .
F11b F 0.2954(6) 0.6898(3) 0.5286(10) Uani 0.179(7) 4 1 d . . .
F12b F 0.3295(4) 0.72136(16) 0.4660(8) Uani 0.096(3) 4 1 d . . .
H1a H 0.019(3) 0.5397(11) 0.117(4) Uiso 0.012(16) 4 1 d . . .
H2a H 0.122(3) 0.5405(10) 0.0040(8) Uiso 0.05(3) 4 1 d . . .
H1b H 0.092(3) 0.7964(10) 0.195(5) Uiso 0.003(14) 4 1 d . . .
H2b H -0.0241(9) 0.7732(9) 0.167(4) Uiso 0.013(16) 4 1 d . . .
H1c9a H -0.03472 0.479049 0.186504 Uiso 0.0896 4 1 d . . .
H1c10a H -0.061293 0.440232 0.177518 Uiso 0.1012 4 1 d . . .
H1c11a H -0.181124 0.428097 0.148887 Uiso 0.0964 4 1 d . . .
H1c12a H -0.276314 0.451999 0.132103 Uiso 0.1305 4 1 d . . .
H1c13a H -0.254605 0.491812 0.148796 Uiso 0.0874 4 1 d . . .
H1c15a H -0.205888 0.531472 -0.043118 Uiso 0.0598 4 1 d . . .
H1c16a H -0.326092 0.54735 -0.075087 Uiso 0.072 4 1 d . . .
H1c17a H -0.401586 0.556241 0.092717 Uiso 0.0804 4 1 d . . .
H1c18a H -0.360407 0.548875 0.289901 Uiso 0.0876 4 1 d . . .
H1c19a H -0.239967 0.532888 0.321692 Uiso 0.0654 4 1 d . . .
H1c21a H -0.127283 0.495241 0.38271 Uiso 0.0578 4 1 d . . .
H1c22a H -0.095278 0.499773 0.592091 Uiso 0.0742 4 1 d . . .
H1c23a H -0.04804 0.535107 0.656361 Uiso 0.0621 4 1 d . . .
H1c24a H -0.036195 0.563336 0.51695 Uiso 0.0612 4 1 d . . .
H1c27a H -0.167565 0.569821 0.185598 Uiso 0.056 4 1 d . . .
H1c28a H -0.121154 0.607252 0.101192 Uiso 0.058 4 1 d . . .
H1c29a H 0.006924 0.614687 0.190561 Uiso 0.0561 4 1 d . . .
H1c31a H -0.177121 0.583714 0.540146 Uiso 0.1287 4 1 d . . .
H1c32a H -0.249481 0.601588 0.372209 Uiso 0.1558 4 1 d . . .
H1c33a H -0.191787 0.637032 0.316617 Uiso 0.1551 4 1 d . . .
H1c34a H -0.071736 0.640918 0.431589 Uiso 0.1518 4 1 d . . .
H1c35a H -0.065437 0.606406 0.575073 Uiso 0.1161 4 1 d . . .
H1c36a H 0.065604 0.568832 0.409017 Uiso 0.0558 4 1 d . . .
H1c37a H 0.082426 0.61463 0.359954 Uiso 0.0799 4 1 d . . .
H2c37a H 0.075201 0.603129 0.487909 Uiso 0.0799 4 1 d . . .
H3c37a H 0.150232 0.601555 0.415416 Uiso 0.0799 4 1 d . . .
H1c39a H 0.077186 0.582759 -0.006324 Uiso 0.0636 4 1 d . . .
H1c42a H 0.166641 0.642583 -0.087253 Uiso 0.1145 4 1 d . . .
H1c45a H 0.223979 0.612174 0.228303 Uiso 0.0676 4 1 d . . .
H1c47a H 0.2906 0.57217 0.152062 Uiso 0.0704 4 1 d . . .
H1c50a H 0.415442 0.563253 0.451581 Uiso 0.104 4 1 d . . .
H1c53a H 0.191016 0.561909 0.48134 Uiso 0.0725 4 1 d . . .
H1c9b H 0.096654 0.822536 0.529454 Uiso 0.0771 4 1 d . . .
H1c10b H 0.054137 0.837994 0.717763 Uiso 0.1037 4 1 d . . .
H1c11b H 0.056799 0.876118 0.748675 Uiso 0.1315 4 1 d . . .
H1c12b H 0.09206 0.900731 0.592915 Uiso 0.1355 4 1 d . . .
H1c13b H 0.134355 0.886208 0.403573 Uiso 0.0754 4 1 d . . .
H1c15b H 0.094338 0.870612 0.117787 Uiso 0.0734 4 1 d . . .
H1c16b H 0.141936 0.902676 0.015919 Uiso 0.1164 4 1 d . . .
H1c17b H 0.268632 0.913513 0.050669 Uiso 0.0935 4 1 d . . .
H1c18b H 0.337902 0.893573 0.191343 Uiso 0.0861 4 1 d . . .
H1c19b H 0.287127 0.863524 0.305215 Uiso 0.0689 4 1 d . . .
H1c21b H 0.239883 0.835813 0.509758 Uiso 0.0907 4 1 d . . .
H1c22b H 0.344517 0.814296 0.560162 Uiso 0.084 4 1 d . . .
H1c23b H 0.387677 0.786344 0.429133 Uiso 0.0861 4 1 d . . .
H1c24b H 0.346603 0.786607 0.227515 Uiso 0.0652 4 1 d . . .
H1c27b H 0.230094 0.840454 0.049712 Uiso 0.0616 4 1 d . . .
H1c28b H 0.191733 0.821842 -0.153814 Uiso 0.0676 4 1 d . . .
H1c29b H 0.193166 0.780265 -0.1265 Uiso 0.0618 4 1 d . . .
H1c31b H 0.416229 0.774338 0.01777 Uiso 0.1498 4 1 d . . .
H1c32b H 0.377592 0.776255 -0.190451 Uiso 0.2209 4 1 d . . .
H1c33b H 0.35655 0.818481 -0.242087 Uiso 0.1511 4 1 d . . .
H1c34b H 0.38959 0.840362 -0.051703 Uiso 0.1396 4 1 d . . .
H1c35b H 0.43304 0.811027 0.105614 Uiso 0.1578 4 1 d . . .
H1c36b H 0.248613 0.762835 0.19271 Uiso 0.0452 4 1 d . . .
H1c37b H 0.259006 0.730668 0.063192 Uiso 0.0582 4 1 d . . .
H2c37b H 0.251664 0.747256 -0.047161 Uiso 0.0582 4 1 d . . .
H3c37b H 0.319634 0.749225 0.04181 Uiso 0.0582 4 1 d . . .
H1c39b H 0.040365 0.772184 -0.035899 Uiso 0.0494 4 1 d . . .
H1c42b H 0.043038 0.727701 -0.319226 Uiso 0.0667 4 1 d . . .
H1c45b H 0.135119 0.710664 0.001701 Uiso 0.0518 4 1 d . . .
H1c47b H 0.050297 0.709934 0.19617 Uiso 0.054 4 1 d . . .
H1c50b H 0.186463 0.674762 0.429286 Uiso 0.0596 4 1 d . . .
H1c53b H 0.253743 0.734312 0.290727 Uiso 0.048 4 1 d . . .

loop_
_atom_site_aniso_label
_atom_site_aniso_type_symbol
_atom_site_aniso_U_11
_atom_site_aniso_U_22
_atom_site_aniso_U_33
_atom_site_aniso_U_12
_atom_site_aniso_U_13
_atom_site_aniso_U_23
Ru1a Ru 0.0285(3) 0.0337(3) 0.0467(4) 0.0032(2) 0.0003(3) 0.0002(3)
Ru2a Ru 0.0302(3) 0.0316(3) 0.0412(3) 0.0025(2) -0.0002(2) -0.0017(3)
Ru3a Ru 0.0380(3) 0.0522(4) 0.0505(4) 0.0101(3) 0.0061(3) -0.0085(3)
Fe1a Fe 0.0470(7) 0.0340(6) 0.0785(10) 0.0014(5) 0.0197(7) -0.0125(7)
S1a S 0.0459(12) 0.0315(10) 0.0653(14) 0.0072(9) -0.0046(10) -0.0029(10)
P1a P 0.0292(9) 0.0293(9) 0.0471(11) 0.0000(7) -0.0006(8) 0.0012(9)
P2a P 0.0324(9) 0.0343(10) 0.0487(12) -0.0052(8) 0.0036(9) -0.0032(10)
F1a F 0.208(12) 0.089(7) 0.138(9) -0.030(7) -0.094(9) 0.041(6)
F2a F 0.24(2) 0.42(3) 0.102(9) -0.16(2) -0.065(11) 0.132(15)
F3a F 0.36(3) 0.217(19) 0.27(2) 0.17(2) -0.16(2) -0.053(18)
F4a F 0.259(17) 0.060(6) 0.223(15) -0.073(8) -0.060(14) 0.014(8)
F5a F 0.177(12) 0.183(14) 0.187(13) -0.125(11) 0.062(11) -0.069(11)
F6a F 0.240(14) 0.108(8) 0.114(8) -0.110(9) -0.034(9) 0.011(7)
F7a F 0.093(7) 0.254(16) 0.123(9) -0.028(9) 0.046(7) -0.045(10)
F8a F 0.120(10) 0.168(13) 0.37(2) -0.065(9) 0.115(14) -0.060(15)
F9a F 0.035(4) 0.41(3) 0.217(15) 0.016(9) 0.015(7) 0.004(17)
F10a F 0.111(8) 0.269(17) 0.101(7) 0.043(9) -0.033(7) 0.029(9)
F11a F 0.178(12) 0.226(16) 0.081(6) 0.071(11) -0.010(7) -0.019(8)
F12a F 0.228(18) 0.172(14) 0.164(13) -0.037(13) 0.019(12) 0.034(12)
O1a O 0.039(4) 0.096(7) 0.112(7) 0.025(4) -0.001(4) 0.006(6)
O2a O 0.067(5) 0.096(6) 0.057(4) 0.021(5) 0.010(4) 0.029(5)
O3a O 0.079(5) 0.050(4) 0.094(6) 0.012(4) -0.008(5) 0.025(4)
O4a O 0.107(7) 0.082(6) 0.069(5) -0.035(5) -0.008(5) -0.027(5)
O5a O 0.046(5) 0.186(12) 0.106(8) 0.044(6) 0.002(5) -0.047(8)
O6a O 0.140(10) 0.085(7) 0.107(8) -0.011(6) -0.009(7) 0.057(7)
O7a O 0.101(7) 0.108(8) 0.094(7) 0.020(6) -0.021(6) -0.056(7)
C1a C 0.045(5) 0.029(4) 0.067(6) 0.005(3) -0.011(4) -0.004(4)
C2a C 0.039(4) 0.041(5) 0.084(8) -0.007(4) -0.002(5) 0.011(5)
C3a C 0.038(4) 0.040(5) 0.051(5) 0.002(4) 0.001(4) 0.004(4)
C4a C 0.045(5) 0.048(5) 0.054(5) 0.004(4) 0.004(4) -0.001(5)
C5a C 0.055(6) 0.104(10) 0.067(7) 0.023(6) 0.002(5) -0.036(7)
C6a C 0.067(7) 0.070(7) 0.057(6) -0.002(6) 0.006(6) 0.007(6)
C7a C 0.064(7) 0.074(8) 0.068(7) 0.013(6) -0.002(6) -0.022(7)
C8a C 0.049(5) 0.034(4) 0.045(5) -0.008(4) 0.005(4) 0.000(4)
C9a C 0.070(7) 0.071(8) 0.083(8) 0.013(6) 0.006(6) 0.025(7)
C10a C 0.089(9) 0.037(5) 0.128(12) 0.014(6) 0.030(9) 0.008(7)
C11a C 0.104(10) 0.032(5) 0.105(10) -0.015(6) -0.011(9) -0.008(6)
C12a C 0.094(11) 0.068(9) 0.164(17) -0.024(8) -0.045(11) -0.026(10)
C13a C 0.064(7) 0.048(6) 0.107(10) -0.018(5) -0.021(7) -0.007(6)
C14a C 0.021(3) 0.045(5) 0.077(6) 0.000(3) 0.003(4) 0.007(5)
C15a C 0.041(5) 0.048(5) 0.060(6) -0.002(4) -0.011(4) 0.007(5)
C16a C 0.041(5) 0.038(5) 0.100(9) 0.001(4) -0.014(6) 0.018(6)
C17a C 0.040(5) 0.045(5) 0.116(10) -0.003(4) -0.008(6) 0.025(6)
C18a C 0.043(5) 0.063(7) 0.113(10) 0.005(5) 0.016(6) 0.025(7)
C19a C 0.042(5) 0.048(5) 0.073(7) -0.006(4) 0.006(5) -0.001(5)
C20a C 0.037(4) 0.033(4) 0.046(4) 0.000(3) 0.006(3) -0.006(3)
C21a C 0.050(5) 0.047(5) 0.047(5) -0.009(4) 0.001(4) -0.002(4)
C22a C 0.067(6) 0.067(7) 0.052(6) -0.009(5) 0.001(5) 0.024(5)
C23a C 0.060(6) 0.056(6) 0.039(5) -0.004(5) -0.003(4) -0.008(4)
C24a C 0.048(5) 0.051(5) 0.054(5) -0.002(4) 0.001(4) -0.006(5)
C25a C 0.038(4) 0.031(4) 0.042(4) -0.001(3) -0.001(3) 0.008(3)
C26a C 0.042(4) 0.035(4) 0.043(4) 0.002(3) 0.003(4) -0.025(4)
C27a C 0.052(5) 0.030(4) 0.058(5) 0.000(4) 0.002(4) -0.001(4)
C28a C 0.058(5) 0.031(4) 0.056(5) -0.002(4) 0.000(4) 0.002(4)
C29a C 0.054(5) 0.033(4) 0.053(5) 0.003(4) 0.007(4) 0.002(4)
C30a C 0.047(4) 0.029(4) 0.040(4) 0.000(3) 0.014(4) 0.004(4)
C31a C 0.122(13) 0.057(8) 0.143(15) -0.007(8) 0.101(13) -0.024(9)
C32a C 0.059(9) 0.14(2) 0.19(2) 0.043(11) 0.019(11) -0.045(18)
C33a C 0.18(2) 0.059(10) 0.153(19) 0.069(13) 0.066(18) 0.011(11)
C34a C 0.135(15) 0.056(9) 0.19(2) -0.026(10) 0.108(16) -0.061(11)
C35a C 0.100(11) 0.103(12) 0.087(10) 0.027(10) 0.026(9) -0.017(9)
C36a C 0.050(5) 0.038(4) 0.052(5) -0.012(4) 0.008(4) -0.006(4)
C37a C 0.046(5) 0.075(7) 0.079(8) -0.002(5) -0.003(5) -0.028(7)
C38a C 0.053(5) 0.032(4) 0.055(5) -0.003(4) 0.005(4) -0.002(4)
C39a C 0.053(5) 0.028(4) 0.078(7) -0.005(4) -0.002(5) -0.001(4)
C40a C 0.103(9) 0.034(5) 0.075(7) -0.008(6) -0.008(7) 0.011(5)
C41a C 0.184(19) 0.038(6) 0.139(16) -0.024(9) -0.075(15) 0.029(8)
C42a C 0.137(13) 0.092(11) 0.057(7) -0.048(10) -0.002(8) 0.027(7)
C43a C 0.094(9) 0.075(9) 0.075(8) -0.037(7) 0.024(7) -0.018(7)
C44a C 0.136(14) 0.102(13) 0.074(9) -0.069(11) 0.023(10) -0.006(9)
C45a C 0.082(7) 0.037(5) 0.050(5) -0.012(5) 0.015(5) -0.009(4)
C46a C 0.033(4) 0.050(5) 0.056(5) -0.012(4) 0.000(4) -0.011(4)
C47a C 0.039(5) 0.051(6) 0.085(8) -0.004(4) 0.012(5) -0.022(6)
C48a C 0.039(5) 0.068(7) 0.096(9) -0.008(5) 0.006(6) -0.017(7)
C49a C 0.069(8) 0.069(8) 0.135(14) -0.011(6) 0.025(9) -0.035(9)
C50a C 0.043(6) 0.086(9) 0.130(13) 0.003(6) -0.028(7) -0.024(9)
C51a C 0.056(6) 0.096(10) 0.078(8) 0.008(6) -0.003(6) -0.001(8)
C52a C 0.080(11) 0.20(2) 0.084(11) 0.052(14) -0.013(9) 0.004(14)
C53a C 0.045(5) 0.067(7) 0.069(7) 0.004(5) 0.002(5) -0.009(6)
Ru1b Ru 0.0364(3) 0.0311(3) 0.0279(3) -0.0029(2) 0.0040(2) -0.0002(2)
Ru2b Ru 0.0353(3) 0.0317(3) 0.0362(3) -0.0031(2) 0.0004(3) 0.0015(3)
Ru3b Ru 0.0317(3) 0.0436(4) 0.0394(4) -0.0042(3) 0.0036(3) -0.0020(3)
Fe1b Fe 0.0422(7) 0.0614(9) 0.0476(7) -0.0109(6) 0.0133(6) 0.0036(7)
S1b S 0.0434(10) 0.0381(10) 0.0330(9) 0.0009(8) 0.0067(8) -0.0055(8)
P1b P 0.0441(11) 0.0321(10) 0.0422(11) -0.0069(9) -0.0017(9) -0.0002(9)
P2b P 0.0306(9) 0.0325(10) 0.0327(9) -0.0014(7) 0.0004(8) 0.0014(8)
O1b O 0.110(7) 0.045(4) 0.078(5) -0.023(4) 0.045(5) 0.013(4)
O2b O 0.077(5) 0.130(9) 0.054(4) -0.008(6) -0.025(4) -0.006(5)
O3b O 0.084(6) 0.117(8) 0.040(4) -0.003(5) 0.000(4) 0.025(4)
O4b O 0.086(6) 0.066(5) 0.138(9) 0.031(5) 0.005(6) -0.023(6)
O5b O 0.085(6) 0.140(9) 0.042(4) 0.027(6) -0.012(4) -0.008(5)
O6b O 0.092(6) 0.093(7) 0.088(6) -0.056(6) 0.010(5) 0.000(6)
O7b O 0.070(5) 0.057(5) 0.092(6) 0.021(4) 0.011(4) 0.002(4)
C1b C 0.062(6) 0.054(5) 0.034(4) -0.016(5) 0.007(4) -0.022(4)
C2b C 0.053(5) 0.047(5) 0.038(4) -0.002(4) 0.007(4) 0.011(4)
C3b C 0.045(5) 0.051(5) 0.048(5) -0.004(4) 0.004(4) 0.014(4)
C4b C 0.049(5) 0.049(6) 0.074(7) 0.004(4) 0.007(5) 0.016(5)
C5b C 0.055(6) 0.090(9) 0.046(6) 0.010(6) 0.007(5) -0.018(6)
C6b C 0.056(6) 0.091(8) 0.037(5) -0.001(6) -0.009(4) -0.026(5)
C7b C 0.043(6) 0.102(10) 0.095(9) -0.010(6) 0.010(6) 0.007(9)
C8b C 0.057(6) 0.050(6) 0.053(5) -0.003(5) -0.006(5) -0.008(5)
C9b C 0.088(8) 0.061(7) 0.044(5) -0.012(6) -0.009(5) -0.019(5)
C10b C 0.112(11) 0.088(10) 0.060(7) -0.019(8) -0.015(8) 0.004(7)
C11b C 0.122(14) 0.136(17) 0.071(9) 0.015(12) 0.032(9) -0.021(10)
C12b C 0.101(12) 0.112(14) 0.126(15) 0.021(10) 0.023(11) -0.053(12)
C13b C 0.069(7) 0.040(5) 0.079(7) -0.005(5) 0.006(6) -0.012(5)
C14b C 0.060(5) 0.029(4) 0.061(6) -0.013(4) 0.000(5) 0.003(4)
C15b C 0.062(6) 0.043(5) 0.079(7) -0.012(5) -0.004(6) 0.016(5)
C16b C 0.098(10) 0.038(6) 0.155(15) -0.010(6) -0.036(10) 0.049(8)
C17b C 0.076(8) 0.052(6) 0.106(10) -0.013(6) 0.025(8) 0.020(7)
C18b C 0.058(6) 0.050(6) 0.108(10) -0.030(5) 0.009(6) 0.009(7)
C19b C 0.062(6) 0.050(6) 0.061(6) -0.017(5) -0.004(5) -0.003(5)
C20b C 0.057(5) 0.026(4) 0.042(4) -0.001(4) -0.013(4) -0.003(3)
C21b C 0.063(7) 0.107(11) 0.057(6) 0.011(7) -0.028(5) -0.023(7)
C22b C 0.080(8) 0.074(8) 0.055(6) 0.002(6) -0.039(6) -0.004(6)
C23b C 0.080(8) 0.064(7) 0.071(7) 0.012(6) -0.020(6) -0.013(6)
C24b C 0.037(4) 0.065(6) 0.061(6) 0.002(4) -0.005(4) 0.000(5)
C25b C 0.035(4) 0.036(4) 0.042(4) -0.012(3) -0.006(3) 0.000(3)
C26b C 0.030(4) 0.052(5) 0.034(4) -0.001(3) 0.005(3) 0.003(4)
C27b C 0.044(5) 0.057(6) 0.052(5) -0.002(4) 0.003(4) 0.005(5)
C28b C 0.065(6) 0.063(6) 0.041(5) 0.004(5) 0.012(4) 0.017(5)
C29b C 0.043(5) 0.078(7) 0.033(4) -0.015(5) 0.003(4) 0.005(5)
C30b C 0.023(3) 0.042(4) 0.040(4) 0.000(3) 0.004(3) -0.007(4)
C31b C 0.071(11) 0.118(17) 0.19(2) -0.011(10) 0.064(15) -0.004(18)
C32b C 0.102(17) 0.21(3) 0.24(3) -0.046(18) 0.13(2) -0.12(3)
C33b C 0.079(10) 0.25(3) 0.052(8) -0.026(15) 0.027(7) 0.008(13)
C34b C 0.079(10) 0.094(12) 0.18(2) -0.043(9) 0.043(12) 0.005(13)
C35b C 0.024(5) 0.29(3) 0.085(11) -0.032(11) 0.005(6) 0.037(17)
C36b C 0.036(4) 0.039(4) 0.038(4) -0.004(3) 0.006(3) 0.000(4)
C37b C 0.040(4) 0.045(5) 0.061(6) 0.008(4) 0.010(4) -0.011(4)
C38b C 0.034(4) 0.037(4) 0.033(4) 0.004(3) 0.000(3) 0.000(3)
C39b C 0.052(5) 0.040(4) 0.032(4) 0.010(4) 0.004(4) 0.000(3)
C40b C 0.058(5) 0.055(5) 0.033(4) 0.005(4) -0.007(4) 0.007(4)
C41b C 0.141(14) 0.071(8) 0.052(6) 0.040(9) -0.017(8) -0.014(6)
C42b C 0.063(6) 0.067(6) 0.037(4) 0.012(5) -0.004(4) -0.011(4)
C43b C 0.060(5) 0.036(5) 0.057(5) 0.004(4) -0.002(5) -0.019(4)
C44b C 0.103(9) 0.041(6) 0.074(8) 0.009(6) -0.018(8) -0.023(6)
C45b C 0.055(5) 0.038(4) 0.036(4) 0.007(4) 0.005(4) 0.001(3)
C46b C 0.035(4) 0.032(4) 0.037(4) -0.007(3) -0.003(3) -0.003(3)
C47b C 0.030(4) 0.040(4) 0.066(6) -0.008(3) -0.012(4) 0.019(4)
C48b C 0.047(5) 0.045(5) 0.069(6) -0.001(4) -0.022(5) 0.018(5)
C49b C 0.070(8) 0.063(8) 0.119(11) -0.016(6) -0.041(8) 0.031(8)
C50b C 0.050(5) 0.034(4) 0.064(6) -0.001(4) -0.004(5) 0.009(4)
C51b C 0.046(5) 0.066(6) 0.041(5) -0.008(4) -0.013(4) 0.021(5)
C52b C 0.061(6) 0.059(7) 0.074(7) 0.001(5) -0.026(6) 0.022(6)
C53b C 0.044(4) 0.023(3) 0.053(5) -0.003(3) -0.009(4) 0.003(4)
F1b F 0.145(8) 0.060(4) 0.087(5) 0.011(5) -0.024(5) 0.032(4)
F2b F 0.140(9) 0.109(8) 0.168(11) 0.045(7) -0.068(8) 0.009(7)
F3b F 0.36(2) 0.162(10) 0.044(4) 0.127(13) -0.014(8) 0.016(5)
F4b F 0.62(5) 0.115(11) 0.126(11) 0.148(19) 0.116(19) -0.008(8)
F5b F 0.195(16) 0.107(10) 0.79(7) -0.054(11) 0.19(3) -0.23(2)
F6b F 0.44(3) 0.130(11) 0.238(18) 0.178(18) -0.19(2) -0.118(12)
F7b F 0.112(7) 0.130(8) 0.271(15) -0.070(6) -0.095(9) 0.144(10)
F8b F 0.108(7) 0.100(7) 0.228(14) -0.021(6) -0.015(9) -0.030(9)
F9b F 0.056(4) 0.104(6) 0.198(11) -0.018(4) -0.009(5) 0.072(7)
F10b F 0.066(5) 0.143(9) 0.135(8) 0.034(5) -0.021(5) -0.028(7)
F11b F 0.108(7) 0.301(17) 0.127(8) -0.096(9) -0.082(7) 0.131(10)
F12b F 0.079(5) 0.113(7) 0.098(6) -0.024(5) -0.042(4) 0.018(5)

loop_
_atom_type_symbol
_atom_type_scat_dispersion_real
_atom_type_scat_dispersion_imag
_atom_type_scat_source
C 0.0033 0.0016 'International Tables Vol C tables 4.2.6.8 and 6.1.1.1'
H 0.0000 0.0000 'International Tables Vol C tables 4.2.6.8 and 6.1.1.1'
F 0.0171 0.0103 'International Tables Vol C tables 4.2.6.8 and 6.1.1.1'
Fe 0.3463 0.8444 'International Tables Vol C tables 4.2.6.8 and 6.1.1.1'
O 0.0106 0.0060 'International Tables Vol C tables 4.2.6.8 and 6.1.1.1'
P 0.1023 0.0942 'International Tables Vol C tables 4.2.6.8 and 6.1.1.1'
Ru -1.2594 0.8363 'International Tables Vol C tables 4.2.6.8 and 6.1.1.1'
S 0.1246 0.1234 'International Tables Vol C tables 4.2.6.8 and 6.1.1.1'

loop_
_geom_angle_atom_site_label_1
_geom_angle_atom_site_label_2
_geom_angle_atom_site_label_3
_geom_angle_site_symmetry_1
_geom_angle_site_symmetry_2
_geom_angle_site_symmetry_3
_geom_angle
_geom_angle_publ_flag
Ru2a Ru1a Ru3a . . . 56.81(3) ?
Ru2a Ru1a S1a . . . 51.69(6) ?
Ru2a Ru1a P2a . . . 119.38(6) ?
Ru2a Ru1a O1a . . . 142.15(19) ?
Ru2a Ru1a O2a . . . 106.14(16) ?
Ru2a Ru1a C1a . . . 141.5(3) ?
Ru2a Ru1a C2a . . . 104.8(3) ?
Ru2a Ru1a C5a . . . 87.60(19) ?
Ru2a Ru1a C30a . . . 81.77(13) ?
Ru2a Ru1a C36a . . . 104.20(15) ?
Ru2a Ru1a C38a . . . 105.31(16) ?
Ru2a Ru1a C39a . . . 86.18(15) ?
Ru2a Ru1a C46a . . . 150.02(16) ?
Ru2a Ru1a H1a . . . 26.2(18) ?
Ru2a Ru1a H2a . . . 69.2(15) ?
Ru2a Ru1a H1c36a . . . 107.15 ?
Ru2a Ru1a H1c39a . . . 73.5 ?
Ru2a Ru1a H1c47a . . . 141.26 ?
Ru3a Ru1a S1a . . . 52.09(7) ?
Ru3a Ru1a P2a . . . 123.32(7) ?
Ru3a Ru1a O1a . . . 90.3(2) ?
Ru3a Ru1a O2a . . . 144.99(18) ?
Ru3a Ru1a C1a . . . 90.4(3) ?
Ru3a Ru1a C2a . . . 146.3(3) ?
Ru3a Ru1a C5a . . . 31.53(19) ?
Ru3a Ru1a C30a . . . 121.59(13) ?
Ru3a Ru1a C36a . . . 138.37(16) ?
Ru3a Ru1a C38a . . . 97.50(16) ?
Ru3a Ru1a C39a . . . 79.90(16) ?
Ru3a Ru1a C46a . . . 128.78(17) ?
Ru3a Ru1a H1a . . . 78.6(16) ?
Ru3a Ru1a H2a . . . 26.1(19) ?
Ru3a Ru1a H1c36a . . . 152.31 ?
Ru3a Ru1a H1c39a . . . 71.07 ?
Ru3a Ru1a H1c47a . . . 97.91 ?
S1a Ru1a P2a . . . 170.90(9) ?
S1a Ru1a O1a . . . 94.5(2) ?
S1a Ru1a O2a . . . 92.99(19) ?
S1a Ru1a C1a . . . 93.5(3) ?
S1a Ru1a C2a . . . 94.2(3) ?
S1a Ru1a C5a . . . 63.8(2) ?
S1a Ru1a C30a . . . 129.20(14) ?
S1a Ru1a C36a . . . 147.69(16) ?
S1a Ru1a C38a . . . 147.70(17) ?
S1a Ru1a C39a . . . 127.24(17) ?
S1a Ru1a C46a . . . 158.18(17) ?
S1a Ru1a H1a . . . 76(2) ?
S1a Ru1a H2a . . . 78.1(19) ?
S1a Ru1a H1c36a . . . 139.12 ?
S1a Ru1a H1c39a . . . 115.18 ?
S1a Ru1a H1c47a . . . 137.85 ?
P2a Ru1a O1a . . . 93.36(19) ?
P2a Ru1a O2a . . . 91.59(19) ?
P2a Ru1a C1a . . . 94.5(3) ?
P2a Ru1a C2a . . . 90.0(3) ?
P2a Ru1a C5a . . . 117.0(2) ?
P2a Ru1a C30a . . . 44.14(13) ?
P2a Ru1a C36a . . . 28.76(16) ?
P2a Ru1a C38a . . . 25.91(17) ?
P2a Ru1a C39a . . . 45.34(17) ?
P2a Ru1a C46a . . . 30.65(16) ?
P2a Ru1a H1a . . . 96(2) ?
P2a Ru1a H2a . . . 97.3(19) ?
P2a Ru1a H1c36a . . . 40.45 ?
P2a Ru1a H1c39a . . . 56.85 ?
P2a Ru1a H1c47a . . . 46.68 ?
O1a Ru1a O2a . . . 90.2(2) ?
O1a Ru1a C1a . . . 1.3(3) ?
O1a Ru1a C2a . . . 92.7(3) ?
O1a Ru1a C5a . . . 59.0(3) ?
O1a Ru1a C30a . . . 135.4(2) ?
O1a Ru1a C36a . . . 113.4(2) ?
O1a Ru1a C38a . . . 96.5(2) ?
O1a Ru1a C39a . . . 107.7(2) ?
O1a Ru1a C46a . . . 64.4(2) ?
O1a Ru1a H1a . . . 168.2(18) ?
O1a Ru1a H2a . . . 89.6(16) ?
O1a Ru1a H1c36a . . . 110.28 ?
O1a Ru1a H1c39a . . . 116.23 ?
O1a Ru1a H1c47a . . . 52.14 ?
O2a Ru1a C1a . . . 89.4(3) ?
O2a Ru1a C2a . . . 2.9(3) ?
O2a Ru1a C5a . . . 137.2(3) ?
O2a Ru1a C30a . . . 80.3(2) ?
O2a Ru1a C36a . . . 71.8(2) ?
O2a Ru1a C38a . . . 117.2(2) ?
O2a Ru1a C39a . . . 132.7(2) ?
O2a Ru1a C46a . . . 82.2(2) ?
O2a Ru1a H1a . . . 96.5(16) ?
O2a Ru1a H2a . . . 171.1(19) ?
O2a Ru1a H1c36a . . . 56.36 ?
O2a Ru1a H1c39a . . . 137.95 ?
O2a Ru1a H1c47a . . . 109.79 ?
C1a Ru1a C2a . . . 92.0(4) ?
C1a Ru1a C5a . . . 59.1(4) ?
C1a Ru1a C30a . . . 136.3(3) ?
C1a Ru1a C36a . . . 114.1(3) ?
C1a Ru1a C38a . . . 97.8(3) ?
C1a Ru1a C39a . . . 109.0(3) ?
C1a Ru1a C46a . . . 65.4(3) ?
C1a Ru1a H1a . . . 167.7(18) ?
C1a Ru1a H2a . . . 90.1(16) ?
C1a Ru1a H1c36a . . . 110.7 ?
C1a Ru1a H1c39a . . . 117.47 ?
C1a Ru1a H1c47a . . . 53.45 ?
C2a Ru1a C5a . . . 140.0(4) ?
C2a Ru1a C30a . . . 77.5(3) ?
C2a Ru1a C36a . . . 69.5(3) ?
C2a Ru1a C38a . . . 115.5(3) ?
C2a Ru1a C39a . . . 130.4(3) ?
C2a Ru1a C46a . . . 82.0(3) ?
C2a Ru1a H1a . . . 94.3(16) ?
C2a Ru1a H2a . . . 172.2(18) ?
C2a Ru1a H1c36a . . . 54.05 ?
C2a Ru1a H1c39a . . . 135.21 ?
C2a Ru1a H1c47a . . . 110.33 ?
C5a Ru1a C30a . . . 142.5(3) ?
C5a Ru1a C36a . . . 144.7(3) ?
C5a Ru1a C38a . . . 96.7(3) ?
C5a Ru1a C39a . . . 87.5(3) ?
C5a Ru1a C46a . . . 106.0(3) ?
C5a Ru1a H1a . . . 110.1(16) ?
C5a Ru1a H2a . . . 37.2(18) ?
C5a Ru1a H1c36a . . . 157.08 ?
C5a Ru1a H1c39a . . . 84.62 ?
C5a Ru1a H1c47a . . . 75.86 ?
C30a Ru1a C36a . . . 22.56(19) ?
C30a Ru1a C38a . . . 52.7(2) ?
C30a Ru1a C39a . . . 56.0(2) ?
C30a Ru1a C46a . . . 71.1(2) ?
C30a Ru1a H1a . . . 55.7(19) ?
C30a Ru1a H2a . . . 106.0(19) ?
C30a Ru1a H1c36a . . . 31.13 ?
C30a Ru1a H1c39a . . . 57.84 ?
C30a Ru1a H1c47a . . . 90.35 ?
C36a Ru1a C38a . . . 48.3(2) ?
C36a Ru1a C39a . . . 60.9(2) ?
C36a Ru1a C46a . . . 50.1(2) ?
C36a Ru1a H1a . . . 78.0(19) ?
C36a Ru1a H2a . . . 116(2) ?
C36a Ru1a H1c36a . . . 15.48 ?
C36a Ru1a H1c39a . . . 67.82 ?
C36a Ru1a H1c47a . . . 74.4 ?
C38a Ru1a C39a . . . 20.9(2) ?
C38a Ru1a C46a . . . 47.6(2) ?
C38a Ru1a H1a . . . 89(2) ?
C38a Ru1a H2a . . . 72(2) ?
C38a Ru1a H1c36a . . . 62.97 ?
C38a Ru1a H1c39a . . . 33.67 ?
C38a Ru1a H1c47a . . . 44.38 ?
C39a Ru1a C46a . . . 68.3(2) ?
C39a Ru1a H1a . . . 75(2) ?
C39a Ru1a H2a . . . 56(2) ?
C39a Ru1a H1c36a . . . 76.37 ?
C39a Ru1a H1c39a . . . 12.93 ?
C39a Ru1a H1c47a . . . 58.76 ?
C46a Ru1a H1a . . . 126(2) ?
C46a Ru1a H2a . . . 105.7(18) ?
C46a Ru1a H1c36a . . . 53.02 ?
C46a Ru1a H1c39a . . . 81.17 ?
C46a Ru1a H1c47a . . . 31.19 ?
H1a Ru1a H2a . . . 82(2) ?
H1a Ru1a H1c36a . . . 81.47 ?
H1a Ru1a H1c39a . . . 64.18 ?
H1a Ru1a H1c47a . . . 132.93 ?
H2a Ru1a H1c36a . . . 131.79 ?
H2a Ru1a H1c39a . . . 49.18 ?
H2a Ru1a H1c47a . . . 76.91 ?
H1c36a Ru1a H1c39a . . . 83.01 ?
H1c36a Ru1a H1c47a . . . 81.82 ?
H1c39a Ru1a H1c47a . . . 70.3 ?
Ru1a Ru2a Ru3a . . . 61.08(3) ?
Ru1a Ru2a S1a . . . 51.75(6) ?
Ru1a Ru2a P1a . . . 105.57(6) ?
Ru1a Ru2a O3a . . . 114.10(17) ?
Ru1a Ru2a O4a . . . 146.9(2) ?
Ru1a Ru2a C2a . . . 28.16(15) ?
Ru1a Ru2a C3a . . . 113.3(3) ?
Ru1a Ru2a C4a . . . 146.9(3) ?
Ru1a Ru2a C6a . . . 77.47(17) ?
Ru1a Ru2a C7a . . . 90.8(2) ?
Ru1a Ru2a C8a . . . 110.94(15) ?
Ru1a Ru2a C9a . . . 97.0(2) ?
Ru1a Ru2a C14a . . . 125.17(17) ?
Ru1a Ru2a C15a . . . 143.97(16) ?
Ru1a Ru2a C20a . . . 79.94(13) ?
Ru1a Ru2a C26a . . . 71.14(12) ?
Ru1a Ru2a C27a . . . 89.01(14) ?
Ru1a Ru2a H1a . . . 29(2) ?
Ru1a Ru2a H2a . . . 34.0(3) ?
Ru1a Ru2a H1c9a . . . 82.98 ?
Ru1a Ru2a H1c15a . . . 156.56 ?
Ru1a Ru2a H1c23a . . 1_554 124.44 ?
Ru1a Ru2a H1c39a . . . 59.23 ?
Ru3a Ru2a S1a . . . 54.03(7) ?
Ru3a Ru2a P1a . . . 158.65(6) ?
Ru3a Ru2a O3a . . . 98.93(17) ?
Ru3a Ru2a O4a . . . 93.60(19) ?
Ru3a Ru2a C2a . . . 85.81(15) ?
Ru3a Ru2a C3a . . . 101.0(3) ?
Ru3a Ru2a C4a . . . 93.3(3) ?
Ru3a Ru2a C6a . . . 30.29(19) ?
Ru3a Ru2a C7a . . . 33.3(2) ?
Ru3a Ru2a C8a . . . 134.83(15) ?
Ru3a Ru2a C9a . . . 114.4(2) ?
Ru3a Ru2a C14a . . . 173.45(17) ?
Ru3a Ru2a C15a . . . 152.33(16) ?
Ru3a Ru2a C20a . . . 139.49(13) ?
Ru3a Ru2a C26a . . . 124.70(12) ?
Ru3a Ru2a C27a . . . 131.90(14) ?
Ru3a Ru2a H1a . . . 85.1(19) ?
Ru3a Ru2a H2a . . . 32.7(7) ?
Ru3a Ru2a H1c9a . . . 104.26 ?
Ru3a Ru2a H1c15a . . . 139.58 ?
Ru3a Ru2a H1c23a . . 1_554 67.08 ?
Ru3a Ru2a H1c39a . . . 66.06 ?
S1a Ru2a P1a . . . 104.73(8) ?
S1a Ru2a O3a . . . 152.50(18) ?
S1a Ru2a O4a . . . 96.8(2) ?
S1a Ru2a C2a . . . 54.01(16) ?
S1a Ru2a C3a . . . 154.1(3) ?
S1a Ru2a C4a . . . 96.9(3) ?
S1a Ru2a C6a . . . 84.3(2) ?
S1a Ru2a C7a . . . 60.1(2) ?
S1a Ru2a C8a . . . 85.16(16) ?
S1a Ru2a C9a . . . 64.0(2) ?
S1a Ru2a C14a . . . 130.45(17) ?
S1a Ru2a C15a . . . 143.41(17) ?
S1a Ru2a C20a . . . 94.02(14) ?
S1a Ru2a C26a . . . 113.46(14) ?
S1a Ru2a C27a . . . 134.11(16) ?
S1a Ru2a H1a . . . 78(2) ?
S1a Ru2a H2a . . . 59.7(12) ?
S1a Ru2a H1c9a . . . 51.43 ?
S1a Ru2a H1c15a . . . 143.46 ?
S1a Ru2a H1c23a . . 1_554 109.51 ?
S1a Ru2a H1c39a . . . 102.87 ?
P1a Ru2a O3a . . . 101.95(18) ?
P1a Ru2a O4a . . . 91.1(2) ?
P1a Ru2a C2a . . . 78.11(16) ?
P1a Ru2a C3a . . . 99.8(3) ?
P1a Ru2a C4a . . . 91.5(3) ?
P1a Ru2a C6a . . . 170.5(2) ?
P1a Ru2a C7a . . . 143.0(2) ?
P1a Ru2a C8a . . . 30.16(15) ?
P1a Ru2a C9a . . . 47.6(2) ?
P1a Ru2a C14a . . . 26.78(17) ?
P1a Ru2a C15a . . . 46.71(17) ?
P1a Ru2a C20a . . . 26.46(14) ?
P1a Ru2a C26a . . . 57.59(13) ?
P1a Ru2a C27a . . . 59.13(14) ?
P1a Ru2a H1a . . . 88.3(18) ?
P1a Ru2a H2a . . . 139.1(2) ?
P1a Ru2a H1c9a . . . 55.64 ?
P1a Ru2a H1c15a . . . 58 ?
P1a Ru2a H1c23a . . 1_554 129.75 ?
P1a Ru2a H1c39a . . . 123.65 ?
O3a Ru2a O4a . . . 89.2(2) ?
O3a Ru2a C2a . . . 127.1(2) ?
O3a Ru2a C3a . . . 2.8(3) ?
O3a Ru2a C4a . . . 88.9(4) ?
O3a Ru2a C6a . . . 68.7(3) ?
O3a Ru2a C7a . . . 101.1(3) ?
O3a Ru2a C8a . . . 122.0(2) ?
O3a Ru2a C9a . . . 142.7(3) ?
O3a Ru2a C14a . . . 76.9(2) ?
O3a Ru2a C15a . . . 63.1(2) ?
O3a Ru2a C20a . . . 107.2(2) ?
O3a Ru2a C26a . . . 75.9(2) ?
O3a Ru2a C27a . . . 57.7(2) ?
O3a Ru2a H1a . . . 96(2) ?
O3a Ru2a H2a . . . 95.2(11) ?
O3a Ru2a H1c9a . . . 156.02 ?
O3a Ru2a H1c15a . . . 59.63 ?
O3a Ru2a H1c23a . . 1_554 55.57 ?
O3a Ru2a H1c39a . . . 55.57 ?
O4a Ru2a C2a . . . 143.5(2) ?
O4a Ru2a C3a . . . 90.9(3) ?
O4a Ru2a C4a . . . 0.4(4) ?
O4a Ru2a C6a . . . 90.8(3) ?
O4a Ru2a C7a . . . 60.6(3) ?
O4a Ru2a C8a . . . 70.7(2) ?
O4a Ru2a C9a . . . 73.3(3) ?
O4a Ru2a C14a . . . 81.3(3) ?
O4a Ru2a C15a . . . 66.8(2) ?
O4a Ru2a C20a . . . 116.7(2) ?
O4a Ru2a C26a . . . 140.2(2) ?
O4a Ru2a C27a . . . 123.9(2) ?
O4a Ru2a H1a . . . 175(2) ?
O4a Ru2a H2a . . . 126.2(6) ?
O4a Ru2a H1c9a . . . 83.44 ?
O4a Ru2a H1c15a . . . 55.59 ?
O4a Ru2a H1c23a . . 1_554 49.76 ?
O4a Ru2a H1c39a . . . 132.63 ?
C2a Ru2a C3a . . . 125.1(3) ?
C2a Ru2a C4a . . . 143.8(3) ?
C2a Ru2a C6a . . . 105.6(2) ?
C2a Ru2a C7a . . . 109.6(3) ?
C2a Ru2a C8a . . . 84.0(2) ?
C2a Ru2a C9a . . . 73.8(2) ?
C2a Ru2a C14a . . . 100.7(2) ?
C2a Ru2a C15a . . . 121.7(2) ?
C2a Ru2a C20a . . . 53.8(2) ?
C2a Ru2a C26a . . . 59.49(19) ?
C2a Ru2a C27a . . . 80.1(2) ?
C2a Ru2a H1a . . . 31(2) ?
C2a Ru2a H2a . . . 62.1(4) ?
C2a Ru2a H1c9a . . . 61.57 ?
C2a Ru2a H1c15a . . . 134.61 ?
C2a Ru2a H1c23a . . 1_554 152.14 ?
C2a Ru2a H1c39a . . . 80.07 ?
C3a Ru2a C4a . . . 90.7(4) ?
C3a Ru2a C6a . . . 70.9(3) ?
C3a Ru2a C7a . . . 103.8(4) ?
C3a Ru2a C8a . . . 120.7(3) ?
C3a Ru2a C9a . . . 141.7(3) ?
C3a Ru2a C14a . . . 75.1(3) ?
C3a Ru2a C15a . . . 62.0(3) ?
C3a Ru2a C20a . . . 104.5(3) ?
C3a Ru2a C26a . . . 73.2(3) ?
C3a Ru2a C27a . . . 54.9(3) ?
C3a Ru2a H1a . . . 94(2) ?
C3a Ru2a H2a . . . 95.9(11) ?
C3a Ru2a H1c9a . . . 154.44 ?
C3a Ru2a H1c15a . . . 59.18 ?
C3a Ru2a H1c23a . . 1_554 58.31 ?
C3a Ru2a H1c39a . . . 55.33 ?
C4a Ru2a C6a . . . 90.4(4) ?
C4a Ru2a C7a . . . 60.4(4) ?
C4a Ru2a C8a . . . 71.1(3) ?
C4a Ru2a C9a . . . 73.7(4) ?
C4a Ru2a C14a . . . 81.6(3) ?
C4a Ru2a C15a . . . 66.9(3) ?
C4a Ru2a C20a . . . 117.1(3) ?
C4a Ru2a C26a . . . 140.4(3) ?
C4a Ru2a C27a . . . 124.0(3) ?
C4a Ru2a H1a . . . 175(2) ?
C4a Ru2a H2a . . . 125.9(7) ?
C4a Ru2a H1c9a . . . 83.79 ?
C4a Ru2a H1c15a . . . 55.68 ?
C4a Ru2a H1c23a . . 1_554 49.37 ?
C4a Ru2a H1c39a . . . 132.24 ?
C6a Ru2a C7a . . . 44.6(3) ?
C6a Ru2a C8a . . . 157.4(2) ?
C6a Ru2a C9a . . . 141.7(3) ?
C6a Ru2a C14a . . . 144.9(2) ?
C6a Ru2a C15a . . . 126.3(2) ?
C6a Ru2a C20a . . . 152.4(2) ?
C6a Ru2a C26a . . . 116.3(2) ?
C6a Ru2a C27a . . . 112.4(2) ?
C6a Ru2a H1a . . . 90.7(19) ?
C6a Ru2a H2a . . . 43.5(4) ?
C6a Ru2a H1c9a . . . 133.89 ?
C6a Ru2a H1c15a . . . 116.13 ?
C6a Ru2a H1c23a . . 1_554 47.13 ?
C6a Ru2a H1c39a . . . 49.82 ?
C7a Ru2a C8a . . . 113.0(3) ?
C7a Ru2a C9a . . . 98.4(3) ?
C7a Ru2a C14a . . . 141.9(3) ?
C7a Ru2a C15a . . . 125.2(3) ?
C7a Ru2a C20a . . . 151.6(2) ?
C7a Ru2a C26a . . . 157.7(2) ?
C7a Ru2a C27a . . . 156.1(3) ?
C7a Ru2a H1a . . . 117.6(19) ?
C7a Ru2a H2a . . . 66.0(8) ?
C7a Ru2a H1c9a . . . 95.11 ?
C7a Ru2a H1c15a . . . 112.33 ?
C7a Ru2a H1c23a . . 1_554 49.44 ?
C7a Ru2a H1c39a . . . 93.32 ?
C8a Ru2a C9a . . . 21.2(3) ?
C8a Ru2a C14a . . . 47.2(2) ?
C8a Ru2a C15a . . . 58.9(2) ?
C8a Ru2a C20a . . . 48.5(2) ?
C8a Ru2a C26a . . . 86.28(19) ?
C8a Ru2a C27a . . . 89.2(2) ?
C8a Ru2a H1a . . . 106.7(19) ?
C8a Ru2a H2a . . . 140.9(9) ?
C8a Ru2a H1c9a . . . 34.19 ?
C8a Ru2a H1c15a . . . 64.33 ?
C8a Ru2a H1c23a . . 1_554 119.34 ?
C8a Ru2a H1c39a . . . 152.67 ?
C9a Ru2a C14a . . . 68.2(3) ?
C9a Ru2a C15a . . . 79.7(3) ?
C9a Ru2a C20a . . . 56.8(2) ?
C9a Ru2a C26a . . . 96.7(2) ?
C9a Ru2a C27a . . . 105.3(2) ?
C9a Ru2a H1a . . . 103(2) ?
C9a Ru2a H2a . . . 121.7(10) ?
C9a Ru2a H1c9a . . . 14.41 ?
C9a Ru2a H1c15a . . . 83.64 ?
C9a Ru2a H1c23a . . 1_554 122.32 ?
C9a Ru2a H1c39a . . . 153.68 ?
C14a Ru2a C15a . . . 21.1(2) ?
C14a Ru2a C20a . . . 47.1(2) ?
C14a Ru2a C26a . . . 59.6(2) ?
C14a Ru2a C27a . . . 50.1(2) ?
C14a Ru2a H1a . . . 100.3(19) ?
C14a Ru2a H2a . . . 151.7(9) ?
C14a Ru2a H1c9a . . . 79.4 ?
C14a Ru2a H1c15a . . . 33.87 ?
C14a Ru2a H1c23a . . 1_554 106.38 ?
C14a Ru2a H1c39a . . . 114.51 ?
C15a Ru2a C20a . . . 68.2(2) ?
C15a Ru2a C26a . . . 73.7(2) ?
C15a Ru2a C27a . . . 58.3(2) ?
C15a Ru2a H1a . . . 116(2) ?
C15a Ru2a H2a . . . 156.2(12) ?
C15a Ru2a H1c9a . . . 93.06 ?
C15a Ru2a H1c15a . . . 13.18 ?
C15a Ru2a H1c23a . . 1_554 85.25 ?
C15a Ru2a H1c39a . . . 112.27 ?
C20a Ru2a C26a . . . 39.87(18) ?
C20a Ru2a C27a . . . 51.34(19) ?
C20a Ru2a H1a . . . 62.1(19) ?
C20a Ru2a H2a . . . 112.9(3) ?
C20a Ru2a H1c9a . . . 57.36 ?
C20a Ru2a H1c15a . . . 80.9 ?
C20a Ru2a H1c23a . . 1_554 153.3 ?
C20a Ru2a H1c39a . . . 104.43 ?
C26a Ru2a C27a . . . 20.66(19) ?
C26a Ru2a H1a . . . 43(2) ?
C26a Ru2a H2a . . . 92.2(8) ?
C26a Ru2a H1c9a . . . 95.47 ?
C26a Ru2a H1c15a . . . 85.49 ?
C26a Ru2a H1c23a . . 1_554 131.41 ?
C26a Ru2a H1c39a . . . 66.5 ?
C27a Ru2a H1a . . . 60(2) ?
C27a Ru2a H2a . . . 102.7(10) ?
C27a Ru2a H1c9a . . . 108.55 ?
C27a Ru2a H1c15a . . . 68.42 ?
C27a Ru2a H1c23a . . 1_554 112.79 ?
C27a Ru2a H1c39a . . . 66.28 ?
H1a Ru2a H2a . . . 52.9(19) ?
H1a Ru2a H1c9a . . . 91.87 ?
H1a Ru2a H1c15a . . . 127.91 ?
H1a Ru2a H1c23a . . 1_554 133.63 ?
H1a Ru2a H1c39a . . . 51.3 ?
H2a Ru2a H1c9a . . . 107.55 ?
H2a Ru2a H1c15a . . . 154.59 ?
H2a Ru2a H1c23a . . 1_554 90.45 ?
H2a Ru2a H1c39a . . . 43.9 ?
H1c9a Ru2a H1c15a . . . 97.86 ?
H1c9a Ru2a H1c23a . . 1_554 129.57 ?
H1c9a Ru2a H1c39a . . . 141.35 ?
H1c15a Ru2a H1c23a . . 1_554 72.71 ?
H1c15a Ru2a H1c39a . . . 113.48 ?
H1c23a Ru2a H1c39a 1_554 . . 82.98 ?
Ru1a Ru3a Ru2a . . . 62.11(3) ?
Ru1a Ru3a S1a . . . 52.20(7) ?
Ru1a Ru3a O5a . . . 95.5(2) ?
Ru1a Ru3a O6a . . . 122.4(2) ?
Ru1a Ru3a O7a . . . 145.2(2) ?
Ru1a Ru3a C1a . . . 33.04(15) ?
Ru1a Ru3a C3a . . . 75.82(15) ?
Ru1a Ru3a C4a . . . 92.98(17) ?
Ru1a Ru3a C5a . . . 96.6(4) ?
Ru1a Ru3a C6a . . . 119.5(3) ?
Ru1a Ru3a C7a . . . 144.1(4) ?
Ru1a Ru3a H1a . . . 33.5(10) ?
Ru1a Ru3a H2a . . . 28.0(16) ?
Ru1a Ru3a H1c23a . . 1_554 129.73 ?
Ru1a Ru3a H1c39a . . . 61.09 ?
Ru2a Ru3a S1a . . . 54.08(6) ?
Ru2a Ru3a O5a . . . 153.9(2) ?
Ru2a Ru3a O6a . . . 103.2(2) ?
Ru2a Ru3a O7a . . . 96.3(2) ?
Ru2a Ru3a C1a . . . 93.25(16) ?
Ru2a Ru3a C3a . . . 30.42(15) ?
Ru2a Ru3a C4a . . . 32.90(17) ?
Ru2a Ru3a C5a . . . 155.0(4) ?
Ru2a Ru3a C6a . . . 102.3(4) ?
Ru2a Ru3a C7a . . . 95.1(4) ?
Ru2a Ru3a H1a . . . 30.8(10) ?
Ru2a Ru3a H2a . . . 75.0(16) ?
Ru2a Ru3a H1c23a . . 1_554 71.83 ?
Ru2a Ru3a H1c39a . . . 70.72 ?
S1a Ru3a O5a . . . 102.3(2) ?
S1a Ru3a O6a . . . 157.2(3) ?
S1a Ru3a O7a . . . 93.2(2) ?
S1a Ru3a C1a . . . 61.12(16) ?
S1a Ru3a C3a . . . 84.30(16) ?
S1a Ru3a C4a . . . 63.54(18) ?
S1a Ru3a C5a . . . 103.1(4) ?
S1a Ru3a C6a . . . 156.4(4) ?
S1a Ru3a C7a . . . 92.2(4) ?
S1a Ru3a H1a . . . 54.3(12) ?
S1a Ru3a H2a . . . 80.2(16) ?
S1a Ru3a H1c23a . . 1_554 113.44 ?
S1a Ru3a H1c39a . . . 106.43 ?
O5a Ru3a O6a . . . 100.2(3) ?
O5a Ru3a O7a . . . 96.0(3) ?
O5a Ru3a C1a . . . 62.8(3) ?
O5a Ru3a C3a . . . 162.8(3) ?
O5a Ru3a C4a . . . 152.8(3) ?
O5a Ru3a C5a . . . 1.1(4) ?
O5a Ru3a C6a . . . 100.5(4) ?
O5a Ru3a C7a . . . 96.9(4) ?
O5a Ru3a H1a . . . 129.0(10) ?
O5a Ru3a H2a . . . 91.3(17) ?
O5a Ru3a H1c23a . . 1_554 133.43 ?
O5a Ru3a H1c39a . . . 111.73 ?
O6a Ru3a O7a . . . 87.6(3) ?
O6a Ru3a C1a . . . 129.0(3) ?
O6a Ru3a C3a . . . 73.1(3) ?
O6a Ru3a C4a . . . 96.9(3) ?
O6a Ru3a C5a . . . 99.5(5) ?
O6a Ru3a C6a . . . 2.9(4) ?
O6a Ru3a C7a . . . 88.2(4) ?
O6a Ru3a H1a . . . 107.8(11) ?
O6a Ru3a H2a . . . 96.2(17) ?
O6a Ru3a H1c23a . . 1_554 49.88 ?
O6a Ru3a H1c39a . . . 61.55 ?
O7a Ru3a C1a . . . 138.6(3) ?
O7a Ru3a C3a . . . 99.5(3) ?
O7a Ru3a C4a . . . 63.6(3) ?
O7a Ru3a C5a . . . 95.1(5) ?
O7a Ru3a C6a . . . 90.4(4) ?
O7a Ru3a C7a . . . 1.2(4) ?
O7a Ru3a H1a . . . 126.3(11) ?
O7a Ru3a H2a . . . 171.1(16) ?
O7a Ru3a H1c23a . . 1_554 54.73 ?
O7a Ru3a H1c39a . . . 140.92 ?
C1a Ru3a C3a . . . 108.6(2) ?
C1a Ru3a C4a . . . 120.0(2) ?
C1a Ru3a C5a . . . 63.9(4) ?
C1a Ru3a C6a . . . 126.5(4) ?
C1a Ru3a C7a . . . 138.5(4) ?
C1a Ru3a H1a . . . 66.5(10) ?
C1a Ru3a H2a . . . 42.1(18) ?
C1a Ru3a H1c23a . . 1_554 162.5 ?
C1a Ru3a H1c39a . . . 80.01 ?
C3a Ru3a C4a . . . 44.1(2) ?
C3a Ru3a C5a . . . 163.2(5) ?
C3a Ru3a C6a . . . 72.1(4) ?
C3a Ru3a C7a . . . 98.7(4) ?
C3a Ru3a H1a . . . 43.5(10) ?
C3a Ru3a H2a . . . 74.0(17) ?
C3a Ru3a H1c23a . . 1_554 54 ?
C3a Ru3a H1c39a . . . 51.04 ?
C4a Ru3a C5a . . . 152.6(5) ?
C4a Ru3a C6a . . . 97.7(4) ?
C4a Ru3a C7a . . . 62.5(4) ?
C4a Ru3a H1a . . . 63.6(10) ?
C4a Ru3a H2a . . . 107.8(16) ?
C4a Ru3a H1c23a . . 1_554 50.2 ?
C4a Ru3a H1c39a . . . 95.01 ?
C5a Ru3a C6a . . . 99.8(5) ?
C5a Ru3a C7a . . . 96.1(5) ?
C5a Ru3a H1a . . . 130.1(10) ?
C5a Ru3a H2a . . . 92.2(17) ?
C5a Ru3a H1c23a . . 1_554 132.33 ?
C5a Ru3a H1c39a . . . 112.15 ?
C6a Ru3a C7a . . . 91.0(5) ?
C6a Ru3a H1a . . . 105.6(12) ?
C6a Ru3a H2a . . . 93.3(17) ?
C6a Ru3a H1c23a . . 1_554 51.62 ?
C6a Ru3a H1c39a . . . 58.72 ?
C7a Ru3a H1a . . . 125.1(11) ?
C7a Ru3a H2a . . . 169.9(16) ?
C7a Ru3a H1c23a . . 1_554 54.54 ?
C7a Ru3a H1c39a . . . 140.8 ?
H1a Ru3a H2a . . . 44.8(19) ?
H1a Ru3a H1c23a . . 1_554 96.6 ?
H1a Ru3a H1c39a . . . 53.37 ?
H2a Ru3a H1c23a . . 1_554 122.49 ?
H2a Ru3a H1c39a . . . 38.27 ?
H1c23a Ru3a H1c39a 1_554 . . 86.28 ?
C24a Fe1a C25a . . . 23.3(2) ?
C24a Fe1a C26a . . . 44.3(3) ?
C24a Fe1a C27a . . . 79.3(3) ?
C24a Fe1a C28a . . . 113.7(3) ?
C24a Fe1a C29a . . . 103.1(3) ?
C24a Fe1a C30a . . . 62.5(3) ?
C24a Fe1a C31a . . . 72.0(5) ?
C24a Fe1a C32a . . . 104.7(7) ?
C24a Fe1a C33a . . . 136.5(7) ?
C24a Fe1a C34a . . . 120.2(6) ?
C24a Fe1a C35a . . . 79.7(5) ?
C24a Fe1a C36a . . . 58.0(2) ?
C24a Fe1a C37a . . . 73.0(2) ?
C24a Fe1a H1c24a . . . 15.3 ?
C24a Fe1a H1c27a . . . 80.86 ?
C24a Fe1a H1c28a . . . 128.84 ?
C24a Fe1a H1c29a . . . 113.15 ?
C24a Fe1a H1c31a . . . 57.03 ?
C24a Fe1a H1c32a . . . 102.68 ?
C24a Fe1a H1c33a . . . 151.03 ?
C24a Fe1a H1c34a . . . 124.11 ?
C24a Fe1a H1c35a . . . 68.33 ?
C24a Fe1a H1c36a . . . 43.3 ?
C24a Fe1a H1c37a . . . 88.08 ?
C24a Fe1a H2c37a . . . 68.36 ?
C25a Fe1a C26a . . . 23.5(3) ?
C25a Fe1a C27a . . . 56.0(3) ?
C25a Fe1a C28a . . . 91.5(3) ?
C25a Fe1a C29a . . . 91.1(3) ?
C25a Fe1a C30a . . . 56.0(3) ?
C25a Fe1a C31a . . . 87.4(4) ?
C25a Fe1a C32a . . . 110.2(7) ?
C25a Fe1a C33a . . . 147.5(7) ?
C25a Fe1a C34a . . . 143.4(6) ?
C25a Fe1a C35a . . . 102.4(5) ?
C25a Fe1a C36a . . . 60.2(2) ?
C25a Fe1a C37a . . . 82.2(2) ?
C25a Fe1a H1c24a . . . 37.59 ?
C25a Fe1a H1c27a . . . 59.19 ?
C25a Fe1a H1c28a . . . 105.82 ?
C25a Fe1a H1c29a . . . 105.27 ?
C25a Fe1a H1c31a . . . 70.87 ?
C25a Fe1a H1c32a . . . 101.23 ?
C25a Fe1a H1c33a . . . 153.59 ?
C25a Fe1a H1c34a . . . 146.13 ?
C25a Fe1a H1c35a . . . 91.65 ?
C25a Fe1a H1c36a . . . 49.41 ?
C25a Fe1a H1c37a . . . 95.58 ?
C25a Fe1a H2c37a . . . 82.95 ?
C26a Fe1a C27a . . . 40.4(4) ?
C26a Fe1a C28a . . . 69.3(4) ?
C26a Fe1a C29a . . . 69.3(3) ?
C26a Fe1a C30a . . . 41.4(3) ?
C26a Fe1a C31a . . . 110.4(5) ?
C26a Fe1a C32a . . . 126.0(7) ?
C26a Fe1a C33a . . . 159.6(7) ?
C26a Fe1a C34a . . . 160.1(7) ?
C26a Fe1a C35a . . . 123.6(6) ?
C26a Fe1a C36a . . . 53.4(3) ?
C26a Fe1a C37a . . . 78.4(3) ?
C26a Fe1a H1c24a . . . 55.71 ?
C26a Fe1a H1c27a . . . 50.26 ?
C26a Fe1a H1c28a . . . 84.92 ?
C26a Fe1a H1c29a . . . 84.77 ?
C26a Fe1a H1c31a . . . 93.82 ?
C26a Fe1a H1c32a . . . 112.16 ?
C26a Fe1a H1c33a . . . 151.63 ?
C26a Fe1a H1c34a . . . 150.54 ?
C26a Fe1a H1c35a . . . 109.97 ?
C26a Fe1a H1c36a . . . 49.17 ?
C26a Fe1a H1c37a . . . 87.94 ?
C26a Fe1a H2c37a . . . 85.17 ?
C27a Fe1a C28a . . . 41.1(4) ?
C27a Fe1a C29a . . . 68.3(4) ?
C27a Fe1a C30a . . . 68.5(4) ?
C27a Fe1a C31a . . . 118.8(5) ?
C27a Fe1a C32a . . . 105.3(7) ?
C27a Fe1a C33a . . . 122.6(7) ?
C27a Fe1a C34a . . . 159.3(7) ?
C27a Fe1a C35a . . . 153.3(6) ?
C27a Fe1a C36a . . . 86.3(3) ?
C27a Fe1a C37a . . . 109.5(3) ?
C27a Fe1a H1c24a . . . 93.4 ?
C27a Fe1a H1c27a . . . 16.38 ?
C27a Fe1a H1c28a . . . 51.4 ?
C27a Fe1a H1c29a . . . 83.77 ?
C27a Fe1a H1c31a . . . 106.01 ?
C27a Fe1a H1c32a . . . 87.59 ?
C27a Fe1a H1c33a . . . 111.28 ?
C27a Fe1a H1c34a . . . 154.2 ?
C27a Fe1a H1c35a . . . 147.48 ?
C27a Fe1a H1c36a . . . 87.38 ?
C27a Fe1a H1c37a . . . 112.01 ?
C27a Fe1a H2c37a . . . 121.1 ?
C28a Fe1a C29a . . . 40.6(4) ?
C28a Fe1a C30a . . . 69.1(4) ?
C28a Fe1a C31a . . . 150.0(6) ?
C28a Fe1a C32a . . . 114.9(7) ?
C28a Fe1a C33a . . . 104.7(7) ?
C28a Fe1a C34a . . . 124.2(7) ?
C28a Fe1a C35a . . . 165.3(6) ?
C28a Fe1a C36a . . . 86.5(3) ?
C28a Fe1a C37a . . . 98.0(3) ?
C28a Fe1a H1c24a . . . 123.74 ?
C28a Fe1a H1c27a . . . 50.72 ?
C28a Fe1a H1c28a . . . 16.81 ?
C28a Fe1a H1c29a . . . 50.47 ?
C28a Fe1a H1c31a . . . 144.03 ?
C28a Fe1a H1c32a . . . 100.9 ?
C28a Fe1a H1c33a . . . 88.74 ?
C28a Fe1a H1c34a . . . 113.35 ?
C28a Fe1a H1c35a . . . 161.11 ?
C28a Fe1a H1c36a . . . 97.21 ?
C28a Fe1a H1c37a . . . 90.59 ?
C28a Fe1a H2c37a . . . 113.23 ?
C29a Fe1a C30a . . . 41.1(3) ?
C29a Fe1a C31a . . . 169.3(6) ?
C29a Fe1a C32a . . . 149.6(8) ?
C29a Fe1a C33a . . . 119.5(7) ?
C29a Fe1a C34a . . . 110.3(7) ?
C29a Fe1a C35a . . . 133.0(6) ?
C29a Fe1a C36a . . . 52.4(3) ?
C29a Fe1a C37a . . . 57.8(3) ?
C29a Fe1a H1c24a . . . 103.33 ?
C29a Fe1a H1c27a . . . 83.53 ?
C29a Fe1a H1c28a . . . 50.97 ?
C29a Fe1a H1c29a . . . 16.53 ?
C29a Fe1a H1c31a . . . 160.08 ?
C29a Fe1a H1c32a . . . 140.31 ?
C29a Fe1a H1c33a . . . 105.86 ?
C29a Fe1a H1c34a . . . 93.51 ?
C29a Fe1a H1c35a . . . 120.69 ?
C29a Fe1a H1c36a . . . 66.78 ?
C29a Fe1a H1c37a . . . 50.21 ?
C29a Fe1a H2c37a . . . 72.87 ?
C30a Fe1a C31a . . . 131.8(5) ?
C30a Fe1a C32a . . . 166.2(8) ?
C30a Fe1a C33a . . . 156.3(7) ?
C30a Fe1a C34a . . . 125.1(7) ?
C30a Fe1a C35a . . . 114.9(6) ?
C30a Fe1a C36a . . . 18.9(3) ?
C30a Fe1a C37a . . . 41.2(3) ?
C30a Fe1a H1c24a . . . 62.54 ?
C30a Fe1a H1c27a . . . 83.82 ?
C30a Fe1a H1c28a . . . 84.8 ?
C30a Fe1a H1c29a . . . 51.08 ?
C30a Fe1a H1c31a . . . 119.04 ?
C30a Fe1a H1c32a . . . 153.32 ?
C30a Fe1a H1c33a . . . 146.19 ?
C30a Fe1a H1c34a . . . 110.26 ?
C30a Fe1a H1c35a . . . 97.55 ?
C30a Fe1a H1c36a . . . 28.32 ?
C30a Fe1a H1c37a . . . 47.29 ?
C30a Fe1a H2c37a . . . 53.2 ?
C31a Fe1a C32a . . . 39.4(9) ?
C31a Fe1a C33a . . . 64.6(8) ?
C31a Fe1a C34a . . . 66.1(7) ?
C31a Fe1a C35a . . . 37.7(7) ?
C31a Fe1a C36a . . . 118.3(5) ?
C31a Fe1a C37a . . . 111.5(6) ?
C31a Fe1a H1c24a . . . 69.33 ?
C31a Fe1a H1c27a . . . 104.63 ?
C31a Fe1a H1c28a . . . 139.49 ?
C31a Fe1a H1c29a . . . 157.26 ?
C31a Fe1a H1c31a . . . 16.6 ?
C31a Fe1a H1c32a . . . 50.23 ?
C31a Fe1a H1c33a . . . 79.51 ?
C31a Fe1a H1c34a . . . 82.04 ?
C31a Fe1a H1c35a . . . 48.85 ?
C31a Fe1a H1c36a . . . 104.58 ?
C31a Fe1a H1c37a . . . 119.42 ?
C31a Fe1a H2c37a . . . 96.43 ?
C32a Fe1a C33a . . . 37.4(10) ?
C32a Fe1a C34a . . . 64.8(9) ?
C32a Fe1a C35a . . . 64.8(8) ?
C32a Fe1a C36a . . . 157.6(7) ?
C32a Fe1a C37a . . . 143.8(7) ?
C32a Fe1a H1c24a . . . 106.73 ?
C32a Fe1a H1c27a . . . 89.05 ?
C32a Fe1a H1c28a . . . 100.99 ?
C32a Fe1a H1c29a . . . 142.11 ?
C32a Fe1a H1c31a . . . 49.54 ?
C32a Fe1a H1c32a . . . 17.7 ?
C32a Fe1a H1c33a . . . 47.08 ?
C32a Fe1a H1c34a . . . 80.84 ?
C32a Fe1a H1c35a . . . 81.32 ?
C32a Fe1a H1c36a . . . 143.6 ?
C32a Fe1a H1c37a . . . 142.27 ?
C32a Fe1a H2c37a . . . 129.4 ?
C33a Fe1a C34a . . . 38.7(9) ?
C33a Fe1a C35a . . . 65.7(8) ?
C33a Fe1a C36a . . . 146.9(7) ?
C33a Fe1a C37a . . . 122.0(7) ?
C33a Fe1a H1c24a . . . 131.02 ?
C33a Fe1a H1c27a . . . 110.42 ?
C33a Fe1a H1c28a . . . 87.86 ?
C33a Fe1a H1c29a . . . 106.74 ?
C33a Fe1a H1c31a . . . 79.94 ?
C33a Fe1a H1c32a . . . 48.62 ?
C33a Fe1a H1c33a . . . 16.05 ?
C33a Fe1a H1c34a . . . 49.82 ?
C33a Fe1a H1c35a . . . 82.1 ?
C33a Fe1a H1c36a . . . 149.95 ?
C33a Fe1a H1c37a . . . 111.93 ?
C33a Fe1a H2c37a . . . 114.62 ?
C34a Fe1a C35a . . . 41.4(8) ?
C34a Fe1a C36a . . . 109.6(7) ?
C34a Fe1a C37a . . . 84.8(7) ?
C34a Fe1a H1c24a . . . 106.76 ?
C34a Fe1a H1c27a . . . 149.08 ?
C34a Fe1a H1c28a . . . 110.69 ?
C34a Fe1a H1c29a . . . 93.76 ?
C34a Fe1a H1c31a . . . 81.84 ?
C34a Fe1a H1c32a . . . 81.32 ?
C34a Fe1a H1c33a . . . 48.3 ?
C34a Fe1a H1c34a . . . 17.08 ?
C34a Fe1a H1c35a . . . 52.08 ?
C34a Fe1a H1c36a . . . 111.5 ?
C34a Fe1a H1c37a . . . 77.98 ?
C34a Fe1a H2c37a . . . 76 ?
C35a Fe1a C36a . . . 96.2(5) ?
C35a Fe1a C37a . . . 79.5(5) ?
C35a Fe1a H1c24a . . . 68.03 ?
C35a Fe1a H1c27a . . . 141.76 ?
C35a Fe1a H1c28a . . . 151.45 ?
C35a Fe1a H1c29a . . . 119.8 ?
C35a Fe1a H1c31a . . . 48.06 ?
C35a Fe1a H1c32a . . . 81.22 ?
C35a Fe1a H1c33a . . . 80.93 ?
C35a Fe1a H1c34a . . . 52.02 ?
C35a Fe1a H1c35a . . . 17.45 ?
C35a Fe1a H1c36a . . . 88.45 ?
C35a Fe1a H1c37a . . . 83.44 ?
C35a Fe1a H2c37a . . . 64.62 ?
C36a Fe1a C37a . . . 25.0(2) ?
C36a Fe1a H1c24a . . . 52.63 ?
C36a Fe1a H1c27a . . . 100.79 ?
C36a Fe1a H1c28a . . . 101.17 ?
C36a Fe1a H1c29a . . . 56.79 ?
C36a Fe1a H1c31a . . . 109.24 ?
C36a Fe1a H1c32a . . . 160.49 ?
C36a Fe1a H1c33a . . . 146.03 ?
C36a Fe1a H1c34a . . . 97.12 ?
C36a Fe1a H1c35a . . . 78.93 ?
C36a Fe1a H1c36a . . . 15.21 ?
C36a Fe1a H1c37a . . . 35.75 ?
C36a Fe1a H2c37a . . . 34.82 ?
C37a Fe1a H1c24a . . . 62.11 ?
C37a Fe1a H1c27a . . . 124.97 ?
C37a Fe1a H1c28a . . . 108.19 ?
C37a Fe1a H1c29a . . . 53.45 ?
C37a Fe1a H1c31a . . . 109.75 ?
C37a Fe1a H1c32a . . . 160.66 ?
C37a Fe1a H1c33a . . . 123.92 ?
C37a Fe1a H1c34a . . . 72.19 ?
C37a Fe1a H1c35a . . . 64.01 ?
C37a Fe1a H1c36a . . . 32.77 ?
C37a Fe1a H1c37a . . . 15.18 ?
C37a Fe1a H2c37a . . . 15.22 ?
H1c24a Fe1a H1c27a . . . 96.07 ?
H1c24a Fe1a H1c28a . . . 140.2 ?
H1c24a Fe1a H1c29a . . . 109.39 ?
H1c24a Fe1a H1c31a . . . 57.19 ?
H1c24a Fe1a H1c32a . . . 109.38 ?
H1c24a Fe1a H1c33a . . . 147.07 ?
H1c24a Fe1a H1c34a . . . 109.05 ?
H1c24a Fe1a H1c35a . . . 54.72 ?
H1c24a Fe1a H1c36a . . . 37.45 ?
H1c24a Fe1a H1c37a . . . 77.23 ?
H1c24a Fe1a H2c37a . . . 55 ?
H1c27a Fe1a H1c28a . . . 56.02 ?
H1c27a Fe1a H1c29a . . . 98.09 ?
H1c27a Fe1a H1c31a . . . 93.84 ?
H1c27a Fe1a H1c32a . . . 71.43 ?
H1c27a Fe1a H1c33a . . . 102 ?
H1c27a Fe1a H1c34a . . . 154.67 ?
H1c27a Fe1a H1c35a . . . 143.87 ?
H1c27a Fe1a H1c36a . . . 99.33 ?
H1c27a Fe1a H1c37a . . . 128.37 ?
H1c27a Fe1a H2c37a . . . 134.9 ?
H1c28a Fe1a H1c29a . . . 55.8 ?
H1c28a Fe1a H1c31a . . . 140.94 ?
H1c28a Fe1a H1c32a . . . 89.35 ?
H1c28a Fe1a H1c33a . . . 71.98 ?
H1c28a Fe1a H1c34a . . . 103.04 ?
H1c28a Fe1a H1c35a . . . 160.05 ?
H1c28a Fe1a H1c36a . . . 113.12 ?
H1c28a Fe1a H1c37a . . . 97.67 ?
H1c28a Fe1a H2c37a . . . 122.75 ?
H1c29a Fe1a H1c31a . . . 163.11 ?
H1c29a Fe1a H1c32a . . . 140.67 ?
H1c29a Fe1a H1c33a . . . 95.15 ?
H1c29a Fe1a H1c34a . . . 77 ?
H1c29a Fe1a H1c35a . . . 110.84 ?
H1c29a Fe1a H1c36a . . . 71.99 ?
H1c29a Fe1a H1c37a . . . 41.87 ?
H1c29a Fe1a H2c37a . . . 67.2 ?
H1c31a Fe1a H1c32a . . . 55.03 ?
H1c31a Fe1a H1c33a . . . 94.02 ?
H1c31a Fe1a H1c34a . . . 97.01 ?
H1c31a Fe1a H1c35a . . . 53.88 ?
H1c31a Fe1a H1c36a . . . 94.35 ?
H1c31a Fe1a H1c37a . . . 121.33 ?
H1c31a Fe1a H2c37a . . . 95.91 ?
H1c32a Fe1a H1c33a . . . 52.97 ?
H1c32a Fe1a H1c34a . . . 96.42 ?
H1c32a Fe1a H1c35a . . . 96.75 ?
H1c32a Fe1a H1c36a . . . 145.91 ?
H1c32a Fe1a H1c37a . . . 159.29 ?
H1c32a Fe1a H2c37a . . . 145.57 ?
H1c33a Fe1a H1c34a . . . 54.54 ?
H1c33a Fe1a H1c35a . . . 96.62 ?
H1c33a Fe1a H1c36a . . . 156.47 ?
H1c33a Fe1a H1c37a . . . 110.82 ?
H1c33a Fe1a H2c37a . . . 121 ?
H1c34a Fe1a H1c35a . . . 57.49 ?
H1c34a Fe1a H1c36a . . . 102.57 ?
H1c34a Fe1a H1c37a . . . 63.06 ?
H1c34a Fe1a H2c37a . . . 66.55 ?
H1c35a Fe1a H1c36a . . . 71.07 ?
H1c35a Fe1a H1c37a . . . 70.57 ?
H1c35a Fe1a H2c37a . . . 48.82 ?
H1c36a Fe1a H1c37a . . . 46.69 ?
H1c36a Fe1a H2c37a . . . 36.11 ?
H1c37a Fe1a H2c37a . . . 25.75 ?
Ru2b Ru1b Ru3b . . . 56.03(2) ?
Ru2b Ru1b S1b . . . 51.43(6) ?
Ru2b Ru1b P2b . . . 120.21(6) ?
Ru2b Ru1b O1b . . . 141.62(17) ?
Ru2b Ru1b O2b . . . 103.2(2) ?
Ru2b Ru1b C1b . . . 142.2(3) ?
Ru2b Ru1b C2b . . . 101.9(3) ?
Ru2b Ru1b C6b . . . 85.0(2) ?
Ru2b Ru1b C30b . . . 78.13(13) ?
Ru2b Ru1b C36b . . . 101.18(13) ?
Ru2b Ru1b C38b . . . 110.48(13) ?
Ru2b Ru1b C39b . . . 92.67(13) ?
Ru2b Ru1b C46b . . . 148.43(13) ?
Ru2b Ru1b F3b . . 1_556 108.7(2) ?
Ru2b Ru1b H1b . . . 37(2) ?
Ru2b Ru1b H2b . . . 81.6(16) ?
Ru2b Ru1b H1c36b . . . 103.94 ?
Ru2b Ru1b H1c39b . . . 80.2 ?
Ru2b Ru1b H1c47b . . . 153.78 ?
Ru3b Ru1b S1b . . . 51.88(6) ?
Ru3b Ru1b P2b . . . 124.78(6) ?
Ru3b Ru1b O1b . . . 92.46(18) ?
Ru3b Ru1b O2b . . . 144.4(2) ?
Ru3b Ru1b C1b . . . 93.1(3) ?
Ru3b Ru1b C2b . . . 143.9(3) ?
Ru3b Ru1b C6b . . . 29.6(2) ?
Ru3b Ru1b C30b . . . 115.55(12) ?
Ru3b Ru1b C36b . . . 133.15(14) ?
Ru3b Ru1b C38b . . . 99.36(12) ?
Ru3b Ru1b C39b . . . 81.10(13) ?
Ru3b Ru1b C46b . . . 138.70(13) ?
Ru3b Ru1b F3b . . 1_556 97.6(3) ?
Ru3b Ru1b H1b . . . 83(2) ?
Ru3b Ru1b H2b . . . 36.2(14) ?
Ru3b Ru1b H1c36b . . . 146.45 ?
Ru3b Ru1b H1c39b . . . 71.36 ?
Ru3b Ru1b H1c47b . . . 109.51 ?
S1b Ru1b P2b . . . 171.62(8) ?
S1b Ru1b O1b . . . 92.92(17) ?
S1b Ru1b O2b . . . 92.5(2) ?
S1b Ru1b C1b . . . 93.4(3) ?
S1b Ru1b C2b . . . 92.1(3) ?
S1b Ru1b C6b . . . 62.59(19) ?
S1b Ru1b C30b . . . 126.89(14) ?
S1b Ru1b C36b . . . 147.07(14) ?
S1b Ru1b C38b . . . 150.59(13) ?
S1b Ru1b C39b . . . 130.69(14) ?
S1b Ru1b C46b . . . 157.96(15) ?
S1b Ru1b F3b . . 1_556 60.6(2) ?
S1b Ru1b H1b . . . 87(2) ?
S1b Ru1b H2b . . . 87.4(13) ?
S1b Ru1b H1c36b . . . 140.01 ?
S1b Ru1b H1c39b . . . 118.69 ?
S1b Ru1b H1c47b . . . 140.67 ?
P2b Ru1b O1b . . . 94.96(17) ?
P2b Ru1b O2b . . . 90.23(19) ?
P2b Ru1b C1b . . . 94.5(3) ?
P2b Ru1b C2b . . . 90.4(3) ?
P2b Ru1b C6b . . . 118.91(18) ?
P2b Ru1b C30b . . . 45.69(14) ?
P2b Ru1b C36b . . . 27.39(14) ?
P2b Ru1b C38b . . . 25.54(13) ?
P2b Ru1b C39b . . . 44.09(14) ?
P2b Ru1b C46b . . . 30.16(14) ?
P2b Ru1b F3b . . 1_556 127.3(2) ?
P2b Ru1b H1b . . . 85(2) ?
P2b Ru1b H2b . . . 90.7(13) ?
P2b Ru1b H1c36b . . . 37.26 ?
P2b Ru1b H1c39b . . . 55.31 ?
P2b Ru1b H1c47b . . . 46.22 ?
O1b Ru1b O2b . . . 90.6(3) ?
O1b Ru1b C1b . . . 0.6(4) ?
O1b Ru1b C2b . . . 91.9(3) ?
O1b Ru1b C6b . . . 63.2(3) ?
O1b Ru1b C30b . . . 139.7(2) ?
O1b Ru1b C36b . . . 117.0(2) ?
O1b Ru1b C38b . . . 94.6(2) ?
O1b Ru1b C39b . . . 104.4(2) ?
O1b Ru1b C46b . . . 69.6(2) ?
O1b Ru1b F3b . . 1_556 49.1(3) ?
O1b Ru1b H1b . . . 175(2) ?
O1b Ru1b H2b . . . 83.3(14) ?
O1b Ru1b H1c36b . . . 113.85 ?
O1b Ru1b H1c39b . . . 112.43 ?
O1b Ru1b H1c47b . . . 50 ?
O2b Ru1b C1b . . . 90.2(4) ?
O2b Ru1b C2b . . . 1.3(4) ?
O2b Ru1b C6b . . . 140.9(2) ?
O2b Ru1b C30b . . . 82.8(2) ?
O2b Ru1b C36b . . . 74.9(2) ?
O2b Ru1b C38b . . . 115.8(2) ?
O2b Ru1b C39b . . . 132.2(2) ?
O2b Ru1b C46b . . . 74.9(2) ?
O2b Ru1b F3b . . 1_556 59.1(3) ?
O2b Ru1b H1b . . . 95(2) ?
O2b Ru1b H2b . . . 173.9(14) ?
O2b Ru1b H1c36b . . . 59.76 ?
O2b Ru1b H1c39b . . . 138.6 ?
O2b Ru1b H1c47b . . . 99.49 ?
C1b Ru1b C2b . . . 91.4(4) ?
C1b Ru1b C6b . . . 63.9(4) ?
C1b Ru1b C30b . . . 139.2(3) ?
C1b Ru1b C36b . . . 116.5(3) ?
C1b Ru1b C38b . . . 94.4(3) ?
C1b Ru1b C39b . . . 104.4(3) ?
C1b Ru1b C46b . . . 69.1(3) ?
C1b Ru1b F3b . . 1_556 49.1(3) ?
C1b Ru1b H1b . . . 175(2) ?
C1b Ru1b H2b . . . 83.7(15) ?
C1b Ru1b H1c36b . . . 113.23 ?
C1b Ru1b H1c39b . . . 112.55 ?
C1b Ru1b H1c47b . . . 49.66 ?
C2b Ru1b C6b . . . 141.6(3) ?
C2b Ru1b C30b . . . 82.0(3) ?
C2b Ru1b C36b . . . 74.5(3) ?
C2b Ru1b C38b . . . 115.9(3) ?
C2b Ru1b C39b . . . 132.0(3) ?
C2b Ru1b C46b . . . 75.7(3) ?
C2b Ru1b F3b . . 1_556 59.9(4) ?
C2b Ru1b H1b . . . 94(2) ?
C2b Ru1b H2b . . . 175.1(14) ?
C2b Ru1b H1c36b . . . 59.44 ?
C2b Ru1b H1c39b . . . 138.07 ?
C2b Ru1b H1c47b . . . 100.56 ?
C6b Ru1b C30b . . . 136.05(19) ?
C6b Ru1b C36b . . . 141.8(2) ?
C6b Ru1b C38b . . . 95.9(2) ?
C6b Ru1b C39b . . . 84.6(2) ?
C6b Ru1b C46b . . . 116.8(2) ?
C6b Ru1b F3b . . 1_556 81.9(3) ?
C6b Ru1b H1b . . . 112(2) ?
C6b Ru1b H2b . . . 34.7(10) ?
C6b Ru1b H1c36b . . . 155.78 ?
C6b Ru1b H1c39b . . . 80.25 ?
C6b Ru1b H1c47b . . . 85.76 ?
C30b Ru1b C36b . . . 23.21(18) ?
C30b Ru1b C38b . . . 54.60(17) ?
C30b Ru1b C39b . . . 56.46(18) ?
C30b Ru1b C46b . . . 70.34(18) ?
C30b Ru1b F3b . . 1_556 141.9(3) ?
C30b Ru1b H1b . . . 41(2) ?
C30b Ru1b H2b . . . 102.1(10) ?
C30b Ru1b H1c36b . . . 31.34 ?
C30b Ru1b H1c39b . . . 57.15 ?
C30b Ru1b H1c47b . . . 91.88 ?
C36b Ru1b C38b . . . 46.42(18) ?
C36b Ru1b C39b . . . 57.73(19) ?
C36b Ru1b C46b . . . 47.44(19) ?
C36b Ru1b F3b . . 1_556 129.2(3) ?
C36b Ru1b H1b . . . 64(2) ?
C36b Ru1b H2b . . . 108.3(11) ?
C36b Ru1b H1c36b . . . 15.11 ?
C36b Ru1b H1c39b . . . 64.14 ?
C36b Ru1b H1c47b . . . 72.14 ?
C38b Ru1b C39b . . . 20.39(18) ?
C38b Ru1b C46b . . . 48.39(18) ?
C38b Ru1b F3b . . 1_556 140.4(2) ?
C38b Ru1b H1b . . . 83(2) ?
C38b Ru1b H2b . . . 65.4(12) ?
C38b Ru1b H1c36b . . . 59.89 ?
C38b Ru1b H1c39b . . . 33.07 ?
C38b Ru1b H1c47b . . . 46.38 ?
C39b Ru1b C46b . . . 68.76(19) ?
C39b Ru1b F3b . . 1_556 153.4(2) ?
C39b Ru1b H1b . . . 72(2) ?
C39b Ru1b H2b . . . 50.6(11) ?
C39b Ru1b H1c36b . . . 72.71 ?
C39b Ru1b H1c39b . . . 12.91 ?
C39b Ru1b H1c47b . . . 62.04 ?
C46b Ru1b F3b . . 1_556 97.4(3) ?
C46b Ru1b H1b . . . 112(2) ?
C46b Ru1b H2b . . . 103.1(15) ?
C46b Ru1b H1c36b . . . 47.16 ?
C46b Ru1b H1c39b . . . 81.44 ?
C46b Ru1b H1c47b . . . 31.06 ?
F3b Ru1b H1b 1_556 . . 135(2) ?
F3b Ru1b H2b 1_556 . . 115.8(11) ?
F3b Ru1b H1c36b 1_556 . . 115.17 ?
F3b Ru1b H1c39b 1_556 . . 159.25 ?
F3b Ru1b H1c47b 1_556 . . 94.15 ?
H1b Ru1b H2b . . . 91(2) ?
H1b Ru1b H1c36b . . . 69.01 ?
H1b Ru1b H1c39b . . . 63.01 ?
H1b Ru1b H1c47b . . . 128.44 ?
H2b Ru1b H1c36b . . . 123.28 ?
H2b Ru1b H1c39b . . . 45.54 ?
H2b Ru1b H1c47b . . . 76.88 ?
H1c36b Ru1b H1c39b . . . 79.21 ?
H1c36b Ru1b H1c47b . . . 76.37 ?
H1c39b Ru1b H1c47b . . . 74.07 ?
Ru1b Ru2b Ru3b . . . 61.67(2) ?
Ru1b Ru2b S1b . . . 51.53(5) ?
Ru1b Ru2b P1b . . . 104.92(6) ?
Ru1b Ru2b O3b . . . 114.1(2) ?
Ru1b Ru2b O4b . . . 147.3(2) ?
Ru1b Ru2b C2b . . . 28.98(14) ?
Ru1b Ru2b C3b . . . 112.7(3) ?
Ru1b Ru2b C4b . . . 147.4(3) ?
Ru1b Ru2b C5b . . . 77.8(2) ?
Ru1b Ru2b C7b . . . 91.8(3) ?
Ru1b Ru2b C8b . . . 107.17(18) ?
Ru1b Ru2b C9b . . . 89.83(18) ?
Ru1b Ru2b C14b . . . 126.08(15) ?
Ru1b Ru2b C15b . . . 143.65(17) ?
Ru1b Ru2b C20b . . . 80.57(13) ?
Ru1b Ru2b C26b . . . 73.38(14) ?
Ru1b Ru2b C27b . . . 92.56(17) ?
Ru1b Ru2b H1b . . . 31.9(18) ?
Ru1b Ru2b H2b . . . 34.5(6) ?
Ru1b Ru2b H1c9b . . . 75.37 ?
Ru1b Ru2b H1c15b . . . 154.22 ?
Ru3b Ru2b S1b . . . 54.47(6) ?
Ru3b Ru2b P1b . . . 159.50(6) ?
Ru3b Ru2b O3b . . . 95.09(18) ?
Ru3b Ru2b O4b . . . 95.71(19) ?
Ru3b Ru2b C2b . . . 87.08(15) ?
Ru3b Ru2b C3b . . . 96.8(3) ?
Ru3b Ru2b C4b . . . 96.2(3) ?
Ru3b Ru2b C5b . . . 31.85(18) ?
Ru3b Ru2b C7b . . . 32.9(3) ?
Ru3b Ru2b C8b . . . 134.15(18) ?
Ru3b Ru2b C9b . . . 114.76(18) ?
Ru3b Ru2b C14b . . . 172.12(16) ?
Ru3b Ru2b C15b . . . 151.61(18) ?
Ru3b Ru2b C20b . . . 141.47(13) ?
Ru3b Ru2b C26b . . . 125.04(14) ?
Ru3b Ru2b C27b . . . 132.12(16) ?
Ru3b Ru2b H1b . . . 84.6(18) ?
Ru3b Ru2b H2b . . . 33.7(4) ?
Ru3b Ru2b H1c9b . . . 106.88 ?
Ru3b Ru2b H1c15b . . . 139.01 ?
S1b Ru2b P1b . . . 105.21(8) ?
S1b Ru2b O3b . . . 149.3(2) ?
S1b Ru2b O4b . . . 96.5(2) ?
S1b Ru2b C2b . . . 53.88(15) ?
S1b Ru2b C3b . . . 150.6(3) ?
S1b Ru2b C4b . . . 96.5(3) ?
S1b Ru2b C5b . . . 86.25(19) ?
S1b Ru2b C7b . . . 62.4(3) ?
S1b Ru2b C8b . . . 83.03(19) ?
S1b Ru2b C9b . . . 61.79(19) ?
S1b Ru2b C14b . . . 130.18(18) ?
S1b Ru2b C15b . . . 144.27(19) ?
S1b Ru2b C20b . . . 96.81(15) ?
S1b Ru2b C26b . . . 116.92(14) ?
S1b Ru2b C27b . . . 138.35(17) ?
S1b Ru2b H1b . . . 82.4(18) ?
S1b Ru2b H2b . . . 60.9(7) ?
S1b Ru2b H1c9b . . . 52.42 ?
S1b Ru2b H1c15b . . . 147.29 ?
P1b Ru2b O3b . . . 104.91(19) ?
P1b Ru2b O4b . . . 88.9(2) ?
P1b Ru2b C2b . . . 76.84(16) ?
P1b Ru2b C3b . . . 103.0(3) ?
P1b Ru2b C4b . . . 88.4(3) ?
P1b Ru2b C5b . . . 167.37(18) ?
P1b Ru2b C7b . . . 145.6(3) ?
P1b Ru2b C8b . . . 30.64(18) ?
P1b Ru2b C9b . . . 46.72(19) ?
P1b Ru2b C14b . . . 26.78(17) ?
P1b Ru2b C15b . . . 47.10(19) ?
P1b Ru2b C20b . . . 25.88(14) ?
P1b Ru2b C26b . . . 58.10(14) ?
P1b Ru2b C27b . . . 59.56(16) ?
P1b Ru2b H1b . . . 90.3(18) ?
P1b Ru2b H2b . . . 138.6(5) ?
P1b Ru2b H1c9b . . . 52.97 ?
P1b Ru2b H1c15b . . . 59.1 ?
O3b Ru2b O4b . . . 89.7(3) ?
O3b Ru2b C2b . . . 129.4(2) ?
O3b Ru2b C3b . . . 3.0(3) ?
O3b Ru2b C4b . . . 90.1(4) ?
O3b Ru2b C5b . . . 63.2(3) ?
O3b Ru2b C7b . . . 94.8(3) ?
O3b Ru2b C8b . . . 127.1(3) ?
O3b Ru2b C9b . . . 148.6(3) ?
O3b Ru2b C14b . . . 80.5(3) ?
O3b Ru2b C15b . . . 65.0(3) ?
O3b Ru2b C20b . . . 107.9(2) ?
O3b Ru2b C26b . . . 75.2(2) ?
O3b Ru2b C27b . . . 57.3(2) ?
O3b Ru2b H1b . . . 91.7(18) ?
O3b Ru2b H2b . . . 92.1(7) ?
O3b Ru2b H1c9b . . . 157.85 ?
O3b Ru2b H1c15b . . . 58.2 ?
O4b Ru2b C2b . . . 140.5(3) ?
O4b Ru2b C3b . . . 92.0(4) ?
O4b Ru2b C4b . . . 0.6(4) ?
O4b Ru2b C5b . . . 95.1(3) ?
O4b Ru2b C7b . . . 62.8(3) ?
O4b Ru2b C8b . . . 70.5(3) ?
O4b Ru2b C9b . . . 78.3(3) ?
O4b Ru2b C14b . . . 77.8(2) ?
O4b Ru2b C15b . . . 65.8(3) ?
O4b Ru2b C20b . . . 114.4(2) ?
O4b Ru2b C26b . . . 137.1(2) ?
O4b Ru2b C27b . . . 119.8(3) ?
O4b Ru2b H1b . . . 178.5(18) ?
O4b Ru2b H2b . . . 129.3(5) ?
O4b Ru2b H1c9b . . . 90.89 ?
O4b Ru2b H1c15b . . . 57.55 ?
C2b Ru2b C3b . . . 126.9(3) ?
C2b Ru2b C4b . . . 140.1(4) ?
C2b Ru2b C5b . . . 106.8(3) ?
C2b Ru2b C7b . . . 111.8(3) ?
C2b Ru2b C8b . . . 79.4(2) ?
C2b Ru2b C9b . . . 65.1(2) ?
C2b Ru2b C14b . . . 100.8(2) ?
C2b Ru2b C15b . . . 121.0(2) ?
C2b Ru2b C20b . . . 54.4(2) ?
C2b Ru2b C26b . . . 63.05(19) ?
C2b Ru2b C27b . . . 84.5(2) ?
C2b Ru2b H1b . . . 38.0(18) ?
C2b Ru2b H2b . . . 63.5(6) ?
C2b Ru2b H1c9b . . . 51.12 ?
C2b Ru2b H1c15b . . . 133.67 ?
C3b Ru2b C4b . . . 92.3(5) ?
C3b Ru2b C5b . . . 64.9(3) ?
C3b Ru2b C7b . . . 97.6(4) ?
C3b Ru2b C8b . . . 126.3(3) ?
C3b Ru2b C9b . . . 147.6(3) ?
C3b Ru2b C14b . . . 79.1(3) ?
C3b Ru2b C15b . . . 64.3(3) ?
C3b Ru2b C20b . . . 105.1(3) ?
C3b Ru2b C26b . . . 72.2(3) ?
C3b Ru2b C27b . . . 54.4(3) ?
C3b Ru2b H1b . . . 89.4(18) ?
C3b Ru2b H2b . . . 92.1(8) ?
C3b Ru2b H1c9b . . . 155.76 ?
C3b Ru2b H1c15b . . . 58.19 ?
C4b Ru2b C5b . . . 95.7(4) ?
C4b Ru2b C7b . . . 63.3(4) ?
C4b Ru2b C8b . . . 69.9(4) ?
C4b Ru2b C9b . . . 77.7(4) ?
C4b Ru2b C14b . . . 77.4(3) ?
C4b Ru2b C15b . . . 65.5(4) ?
C4b Ru2b C20b . . . 113.9(3) ?
C4b Ru2b C26b . . . 136.8(3) ?
C4b Ru2b C27b . . . 119.6(4) ?
C4b Ru2b H1b . . . 178.0(18) ?
C4b Ru2b H2b . . . 129.8(5) ?
C4b Ru2b H1c9b . . . 90.4 ?
C4b Ru2b H1c15b . . . 57.38 ?
C5b Ru2b C7b . . . 45.0(3) ?
C5b Ru2b C8b . . . 160.8(3) ?
C5b Ru2b C9b . . . 145.9(2) ?
C5b Ru2b C14b . . . 143.2(3) ?
C5b Ru2b C15b . . . 124.4(3) ?
C5b Ru2b C20b . . . 149.6(2) ?
C5b Ru2b C26b . . . 112.2(2) ?
C5b Ru2b C27b . . . 108.3(2) ?
C5b Ru2b H1b . . . 86.0(18) ?
C5b Ru2b H2b . . . 43.3(7) ?
C5b Ru2b H1c9b . . . 138.66 ?
C5b Ru2b H1c15b . . . 113.48 ?
C7b Ru2b C8b . . . 115.9(3) ?
C7b Ru2b C9b . . . 104.9(3) ?
C7b Ru2b C14b . . . 140.5(3) ?
C7b Ru2b C15b . . . 124.4(3) ?
C7b Ru2b C20b . . . 157.3(3) ?
C7b Ru2b C26b . . . 156.1(3) ?
C7b Ru2b C27b . . . 150.9(3) ?
C7b Ru2b H1b . . . 117.4(18) ?
C7b Ru2b H2b . . . 66.6(5) ?
C7b Ru2b H1c9b . . . 105.16 ?
C7b Ru2b H1c15b . . . 112.67 ?
C8b Ru2b C9b . . . 21.5(3) ?
C8b Ru2b C14b . . . 48.1(2) ?
C8b Ru2b C15b . . . 62.1(3) ?
C8b Ru2b C20b . . . 48.2(2) ?
C8b Ru2b C26b . . . 86.9(2) ?
C8b Ru2b C27b . . . 90.2(2) ?
C8b Ru2b H1b . . . 108.2(18) ?
C8b Ru2b H2b . . . 138.6(7) ?
C8b Ru2b H1c9b . . . 34.16 ?
C8b Ru2b H1c15b . . . 70.14 ?
C9b Ru2b C14b . . . 68.7(2) ?
C9b Ru2b C15b . . . 83.6(3) ?
C9b Ru2b C20b . . . 54.1(2) ?
C9b Ru2b C26b . . . 94.0(2) ?
C9b Ru2b C27b . . . 103.9(2) ?
C9b Ru2b H1b . . . 100.3(18) ?
C9b Ru2b H2b . . . 118.0(7) ?
C9b Ru2b H1c9b . . . 14.47 ?
C9b Ru2b H1c15b . . . 91.31 ?
C14b Ru2b C15b . . . 20.8(2) ?
C14b Ru2b C20b . . . 46.4(2) ?
C14b Ru2b C26b . . . 60.3(2) ?
C14b Ru2b C27b . . . 50.4(2) ?
C14b Ru2b H1b . . . 102.0(18) ?
C14b Ru2b H2b . . . 152.1(5) ?
C14b Ru2b H1c9b . . . 77.98 ?
C14b Ru2b H1c15b . . . 33.27 ?
C15b Ru2b C20b . . . 66.7(2) ?
C15b Ru2b C26b . . . 71.5(2) ?
C15b Ru2b C27b . . . 55.0(2) ?
C15b Ru2b H1b . . . 114.5(18) ?
C15b Ru2b H2b . . . 154.1(7) ?
C15b Ru2b H1c9b . . . 95.24 ?
C15b Ru2b H1c15b . . . 12.65 ?
C20b Ru2b C26b . . . 40.14(18) ?
C20b Ru2b C27b . . . 51.5(2) ?
C20b Ru2b H1b . . . 64.7(18) ?
C20b Ru2b H2b . . . 113.0(5) ?
C20b Ru2b H1c9b . . . 52.26 ?
C20b Ru2b H1c15b . . . 79.32 ?
C26b Ru2b C27b . . . 21.4(2) ?
C26b Ru2b H1b . . . 43.1(18) ?
C26b Ru2b H2b . . . 91.8(5) ?
C26b Ru2b H1c9b . . . 89.47 ?
C26b Ru2b H1c15b . . . 80.85 ?
C27b Ru2b H1b . . . 60.8(18) ?
C27b Ru2b H2b . . . 103.2(5) ?
C27b Ru2b H1c9b . . . 103.8 ?
C27b Ru2b H1c15b . . . 62.2 ?
H1b Ru2b H2b . . . 51.0(18) ?
H1b Ru2b H1c9b . . . 87.59 ?
H1b Ru2b H1c15b . . . 123.01 ?
H2b Ru2b H1c9b . . . 104.51 ?
H2b Ru2b H1c15b . . . 150.27 ?
H1c9b Ru2b H1c15b . . . 104.18 ?
Ru1b Ru3b Ru2b . . . 62.29(2) ?
Ru1b Ru3b S1b . . . 51.75(5) ?
Ru1b Ru3b O5b . . . 117.46(19) ?
Ru1b Ru3b O6b . . . 103.73(19) ?
Ru1b Ru3b O7b . . . 145.22(17) ?
Ru1b Ru3b C1b . . . 31.97(16) ?
Ru1b Ru3b C3b . . . 77.78(16) ?
Ru1b Ru3b C4b . . . 92.44(17) ?
Ru1b Ru3b C5b . . . 115.7(3) ?
Ru1b Ru3b C6b . . . 102.2(3) ?
Ru1b Ru3b C7b . . . 145.6(4) ?
Ru1b Ru3b F11b . . 4_466 111.25(18) ?
Ru1b Ru3b H1b . . . 31.3(11) ?
Ru1b Ru3b H2b . . . 37.6(11) ?
Ru1b Ru3b H1c39b . . . 60.82 ?
Ru2b Ru3b S1b . . . 54.22(6) ?
Ru2b Ru3b O5b . . . 98.0(2) ?
Ru2b Ru3b O6b . . . 159.31(19) ?
Ru2b Ru3b O7b . . . 92.26(16) ?
Ru2b Ru3b C1b . . . 92.05(16) ?
Ru2b Ru3b C3b . . . 32.57(15) ?
Ru2b Ru3b C4b . . . 32.79(17) ?
Ru2b Ru3b C5b . . . 98.7(4) ?
Ru2b Ru3b C6b . . . 159.7(3) ?
Ru2b Ru3b C7b . . . 93.6(4) ?
Ru2b Ru3b F11b . . 4_466 106.2(2) ?
Ru2b Ru3b H1b . . . 36.2(11) ?
Ru2b Ru3b H2b . . . 88.1(11) ?
Ru2b Ru3b H1c39b . . . 77.39 ?
S1b Ru3b O5b . . . 152.2(2) ?
S1b Ru3b O6b . . . 105.4(2) ?
S1b Ru3b O7b . . . 94.65(18) ?
S1b Ru3b C1b . . . 59.23(16) ?
S1b Ru3b C3b . . . 86.62(16) ?
S1b Ru3b C4b . . . 62.36(19) ?
S1b Ru3b C5b . . . 152.7(4) ?
S1b Ru3b C6b . . . 106.3(3) ?
S1b Ru3b C7b . . . 94.7(5) ?
S1b Ru3b F11b . . 4_466 67.05(18) ?
S1b Ru3b H1b . . . 58.8(11) ?
S1b Ru3b H2b . . . 88.6(12) ?
S1b Ru3b H1c39b . . . 108.74 ?
O5b Ru3b O6b . . . 102.2(3) ?
O5b Ru3b O7b . . . 87.6(3) ?
O5b Ru3b C1b . . . 128.2(3) ?
O5b Ru3b C3b . . . 65.5(3) ?
O5b Ru3b C4b . . . 95.9(3) ?
O5b Ru3b C5b . . . 2.5(5) ?
O5b Ru3b C6b . . . 101.1(4) ?
O5b Ru3b C7b . . . 88.3(5) ?
O5b Ru3b F11b . . 4_466 131.2(3) ?
O5b Ru3b H1b . . . 98.5(11) ?
O5b Ru3b H2b . . . 88.6(13) ?
O5b Ru3b H1c39b . . . 56.94 ?
O6b Ru3b O7b . . . 92.9(3) ?
O6b Ru3b C1b . . . 72.0(3) ?
O6b Ru3b C3b . . . 166.0(2) ?
O6b Ru3b C4b . . . 146.3(3) ?
O6b Ru3b C5b . . . 101.3(4) ?
O6b Ru3b C6b . . . 2.8(4) ?
O6b Ru3b C7b . . . 91.4(5) ?
O6b Ru3b F11b . . 4_466 63.0(3) ?
O6b Ru3b H1b . . . 134.3(11) ?
O6b Ru3b H2b . . . 88.0(12) ?
O6b Ru3b H1c39b . . . 110.24 ?
O7b Ru3b C1b . . . 142.8(2) ?
O7b Ru3b C3b . . . 93.3(2) ?
O7b Ru3b C4b . . . 59.5(2) ?
O7b Ru3b C5b . . . 90.0(4) ?
O7b Ru3b C6b . . . 95.4(4) ?
O7b Ru3b C7b . . . 1.6(5) ?
O7b Ru3b F11b . . 4_466 50.4(3) ?
O7b Ru3b H1b . . . 128.4(11) ?
O7b Ru3b H2b . . . 176.2(13) ?
O7b Ru3b H1c39b . . . 140.36 ?
C1b Ru3b C3b . . . 109.5(2) ?
C1b Ru3b C4b . . . 117.4(2) ?
C1b Ru3b C5b . . . 125.7(4) ?
C1b Ru3b C6b . . . 70.6(4) ?
C1b Ru3b C7b . . . 141.8(5) ?
C1b Ru3b F11b . . 4_466 93.0(3) ?
C1b Ru3b H1b . . . 63.2(11) ?
C1b Ru3b H2b . . . 40.9(13) ?
C1b Ru3b H1c39b . . . 76.43 ?
C3b Ru3b C4b . . . 46.2(2) ?
C3b Ru3b C5b . . . 66.2(4) ?
C3b Ru3b C6b . . . 163.7(3) ?
C3b Ru3b C7b . . . 94.9(5) ?
C3b Ru3b F11b . . 4_466 129.9(3) ?
C3b Ru3b H1b . . . 46.6(11) ?
C3b Ru3b H2b . . . 85.0(13) ?
C3b Ru3b H1c39b . . . 57.96 ?
C4b Ru3b C5b . . . 97.8(4) ?
C4b Ru3b C6b . . . 149.1(4) ?
C4b Ru3b C7b . . . 60.8(4) ?
C4b Ru3b F11b . . 4_466 83.8(3) ?
C4b Ru3b H1b . . . 68.9(11) ?
C4b Ru3b H2b . . . 120.8(11) ?
C4b Ru3b H1c39b . . . 103.42 ?
C5b Ru3b C6b . . . 100.0(5) ?
C5b Ru3b C7b . . . 90.6(6) ?
C5b Ru3b F11b . . 4_466 132.9(4) ?
C5b Ru3b H1b . . . 97.7(11) ?
C5b Ru3b H2b . . . 86.2(13) ?
C5b Ru3b H1c39b . . . 54.99 ?
C6b Ru3b C7b . . . 93.9(6) ?
C6b Ru3b F11b . . 4_466 65.6(4) ?
C6b Ru3b H1b . . . 132.4(11) ?
C6b Ru3b H2b . . . 85.5(13) ?
C6b Ru3b H1c39b . . . 107.47 ?
C7b Ru3b F11b . . 4_466 49.2(5) ?
C7b Ru3b H1b . . . 129.7(12) ?
C7b Ru3b H2b . . . 176.6(13) ?
C7b Ru3b H1c39b . . . 141.55 ?
F11b Ru3b H1b 4_466 . . 125.7(11) ?
F11b Ru3b H2b 4_466 . . 133.0(14) ?
F11b Ru3b H1c39b 4_466 . . 169.1 ?
H1b Ru3b H2b . . . 52.1(15) ?
H1b Ru3b H1c39b . . . 51.89 ?
H2b Ru3b H1c39b . . . 36.16 ?
C24b Fe1b C25b . . . 23.6(2) ?
C24b Fe1b C26b . . . 44.8(3) ?
C24b Fe1b C27b . . . 79.1(3) ?
C24b Fe1b C28b . . . 113.1(3) ?
C24b Fe1b C29b . . . 103.2(3) ?
C24b Fe1b C30b . . . 63.0(3) ?
C24b Fe1b C31b . . . 82.2(10) ?
C24b Fe1b C32b . . . 118.7(10) ?
C24b Fe1b C33b . . . 137.4(5) ?
C24b Fe1b C34b . . . 102.1(7) ?
C24b Fe1b C35b . . . 70.5(5) ?
C24b Fe1b C36b . . . 58.1(2) ?
C24b Fe1b C37b . . . 72.9(2) ?
C24b Fe1b H1c24b . . . 15.23 ?
C24b Fe1b H1c27b . . . 80.57 ?
C24b Fe1b H1c28b . . . 128.05 ?
C24b Fe1b H1c29b . . . 113.6 ?
C24b Fe1b H1c31b . . . 71.29 ?
C24b Fe1b H1c32b . . . 122.84 ?
C24b Fe1b H1c33b . . . 152.41 ?
C24b Fe1b H1c34b . . . 99.12 ?
C24b Fe1b H1c35b . . . 55.13 ?
C24b Fe1b H1c36b . . . 43.2 ?
C24b Fe1b H2c37b . . . 88.19 ?
C24b Fe1b H3c37b . . . 69.5 ?
C25b Fe1b C26b . . . 23.2(3) ?
C25b Fe1b C27b . . . 55.9(3) ?
C25b Fe1b C28b . . . 90.3(3) ?
C25b Fe1b C29b . . . 89.5(3) ?
C25b Fe1b C30b . . . 54.8(3) ?
C25b Fe1b C31b . . . 105.6(10) ?
C25b Fe1b C32b . . . 142.2(10) ?
C25b Fe1b C33b . . . 148.9(7) ?
C25b Fe1b C34b . . . 108.9(7) ?
C25b Fe1b C35b . . . 88.1(5) ?
C25b Fe1b C36b . . . 59.7(2) ?
C25b Fe1b C37b . . . 81.9(2) ?
C25b Fe1b H1c24b . . . 38.22 ?
C25b Fe1b H1c27b . . . 59.54 ?
C25b Fe1b H1c28b . . . 104.65 ?
C25b Fe1b H1c29b . . . 104.1 ?
C25b Fe1b H1c31b . . . 94.66 ?
C25b Fe1b H1c32b . . . 144.46 ?
C25b Fe1b H1c33b . . . 154.04 ?
C25b Fe1b H1c34b . . . 99.28 ?
C25b Fe1b H1c35b . . . 71.88 ?
C25b Fe1b H1c36b . . . 48.8 ?
C25b Fe1b H2c37b . . . 94.77 ?
C25b Fe1b H3c37b . . . 84.08 ?
C26b Fe1b C27b . . . 41.0(4) ?
C26b Fe1b C28b . . . 68.3(4) ?
C26b Fe1b C29b . . . 67.9(3) ?
C26b Fe1b C30b . . . 40.4(3) ?
C26b Fe1b C31b . . . 126.0(10) ?
C26b Fe1b C32b . . . 157.9(10) ?
C26b Fe1b C33b . . . 159.1(9) ?
C26b Fe1b C34b . . . 124.4(7) ?
C26b Fe1b C35b . . . 111.1(6) ?
C26b Fe1b C36b . . . 54.0(3) ?
C26b Fe1b C37b . . . 79.3(3) ?
C26b Fe1b H1c24b . . . 57.46 ?
C26b Fe1b H1c27b . . . 51.24 ?
C26b Fe1b H1c28b . . . 83.74 ?
C26b Fe1b H1c29b . . . 83.88 ?
C26b Fe1b H1c31b . . . 112.04 ?
C26b Fe1b H1c32b . . . 149.01 ?
C26b Fe1b H1c33b . . . 149.49 ?
C26b Fe1b H1c34b . . . 110.41 ?
C26b Fe1b H1c35b . . . 94.87 ?
C26b Fe1b H1c36b . . . 49.71 ?
C26b Fe1b H2c37b . . . 87.83 ?
C26b Fe1b H3c37b . . . 87.46 ?
C27b Fe1b C28b . . . 41.3(4) ?
C27b Fe1b C29b . . . 68.5(4) ?
C27b Fe1b C30b . . . 68.9(4) ?
C27b Fe1b C31b . . . 156.1(9) ?
C27b Fe1b C32b . . . 160.9(11) ?
C27b Fe1b C33b . . . 120.5(9) ?
C27b Fe1b C34b . . . 102.9(6) ?
C27b Fe1b C35b . . . 120.4(8) ?
C27b Fe1b C36b . . . 88.7(3) ?
C27b Fe1b C37b . . . 112.8(3) ?
C27b Fe1b H1c24b . . . 94.07 ?
C27b Fe1b H1c27b . . . 16.49 ?
C27b Fe1b H1c28b . . . 51.21 ?
C27b Fe1b H1c29b . . . 84.4 ?
C27b Fe1b H1c31b . . . 150.42 ?
C27b Fe1b H1c32b . . . 155.84 ?
C27b Fe1b H1c33b . . . 108.52 ?
C27b Fe1b H1c34b . . . 85.62 ?
C27b Fe1b H1c35b . . . 108.55 ?
C27b Fe1b H1c36b . . . 89.2 ?
C27b Fe1b H2c37b . . . 114.01 ?
C27b Fe1b H3c37b . . . 125.09 ?
C28b Fe1b C29b . . . 39.6(5) ?
C28b Fe1b C30b . . . 68.0(4) ?
C28b Fe1b C31b . . . 162.4(9) ?
C28b Fe1b C32b . . . 125.9(10) ?
C28b Fe1b C33b . . . 103.8(6) ?
C28b Fe1b C34b . . . 115.9(6) ?
C28b Fe1b C35b . . . 153.8(10) ?
C28b Fe1b C36b . . . 87.5(3) ?
C28b Fe1b C37b . . . 100.2(3) ?
C28b Fe1b H1c24b . . . 125.09 ?
C28b Fe1b H1c27b . . . 51.48 ?
C28b Fe1b H1c28b . . . 16.44 ?
C28b Fe1b H1c29b . . . 49.99 ?
C28b Fe1b H1c31b . . . 157.74 ?
C28b Fe1b H1c32b . . . 114.86 ?
C28b Fe1b H1c33b . . . 86.87 ?
C28b Fe1b H1c34b . . . 102.46 ?
C28b Fe1b H1c35b . . . 148.21 ?
C28b Fe1b H1c36b . . . 97.97 ?
C28b Fe1b H2c37b . . . 91.41 ?
C28b Fe1b H3c37b . . . 115.64 ?
C29b Fe1b C30b . . . 40.7(3) ?
C29b Fe1b C31b . . . 131.0(8) ?
C29b Fe1b C32b . . . 110.8(9) ?
C29b Fe1b C33b . . . 119.0(6) ?
C29b Fe1b C34b . . . 151.1(7) ?
C29b Fe1b C35b . . . 166.3(10) ?
C29b Fe1b C36b . . . 53.8(3) ?
C29b Fe1b C37b . . . 60.9(4) ?
C29b Fe1b H1c24b . . . 106.33 ?
C29b Fe1b H1c27b . . . 83.83 ?
C29b Fe1b H1c28b . . . 49.55 ?
C29b Fe1b H1c29b . . . 17.08 ?
C29b Fe1b H1c31b . . . 118.57 ?
C29b Fe1b H1c32b . . . 94.62 ?
C29b Fe1b H1c33b . . . 104.29 ?
C29b Fe1b H1c34b . . . 141.48 ?
C29b Fe1b H1c35b . . . 157.48 ?
C29b Fe1b H1c36b . . . 68.05 ?
C29b Fe1b H2c37b . . . 52.01 ?
C29b Fe1b H3c37b . . . 76.14 ?
C30b Fe1b C31b . . . 115.0(8) ?
C30b Fe1b C32b . . . 123.9(10) ?
C30b Fe1b C33b . . . 156.3(7) ?
C30b Fe1b C34b . . . 163.7(7) ?
C30b Fe1b C35b . . . 129.7(7) ?
C30b Fe1b C36b . . . 21.0(3) ?
C30b Fe1b C37b . . . 43.9(3) ?
C30b Fe1b H1c24b . . . 65.81 ?
C30b Fe1b H1c27b . . . 84.35 ?
C30b Fe1b H1c28b . . . 83.26 ?
C30b Fe1b H1c29b . . . 51.05 ?
C30b Fe1b H1c31b . . . 97.41 ?
C30b Fe1b H1c32b . . . 109.98 ?
C30b Fe1b H1c33b . . . 144.55 ?
C30b Fe1b H1c34b . . . 150.73 ?
C30b Fe1b H1c35b . . . 116.82 ?
C30b Fe1b H1c36b . . . 30.12 ?
C30b Fe1b H2c37b . . . 48.36 ?
C30b Fe1b H3c37b . . . 56.95 ?
C31b Fe1b C32b . . . 37.2(13) ?
C31b Fe1b C33b . . . 66.2(11) ?
C31b Fe1b C34b . . . 66.6(9) ?
C31b Fe1b C35b . . . 37.7(11) ?
C31b Fe1b C36b . . . 94.0(8) ?
C31b Fe1b C37b . . . 75.2(7) ?
C31b Fe1b H1c24b . . . 68.61 ?
C31b Fe1b H1c27b . . . 144.04 ?
C31b Fe1b H1c28b . . . 149.76 ?
C31b Fe1b H1c29b . . . 116.97 ?
C31b Fe1b H1c31b . . . 17.61 ?
C31b Fe1b H1c32b . . . 47.56 ?
C31b Fe1b H1c33b . . . 82.08 ?
C31b Fe1b H1c34b . . . 82.75 ?
C31b Fe1b H1c35b . . . 47.83 ?
C31b Fe1b H1c36b . . . 87.28 ?
C31b Fe1b H2c37b . . . 79.96 ?
C31b Fe1b H3c37b . . . 59.99 ?
C32b Fe1b C33b . . . 41.9(13) ?
C32b Fe1b C34b . . . 68.0(11) ?
C32b Fe1b C35b . . . 64.5(11) ?
C32b Fe1b C36b . . . 106.5(10) ?
C32b Fe1b C37b . . . 81.2(10) ?
C32b Fe1b H1c24b . . . 104.17 ?
C32b Fe1b H1c27b . . . 150.2 ?
C32b Fe1b H1c28b . . . 112.81 ?
C32b Fe1b H1c29b . . . 93.75 ?
C32b Fe1b H1c31b . . . 47.82 ?
C32b Fe1b H1c32b . . . 16.42 ?
C32b Fe1b H1c33b . . . 52.49 ?
C32b Fe1b H1c34b . . . 84.52 ?
C32b Fe1b H1c35b . . . 79.41 ?
C32b Fe1b H1c36b . . . 108.55 ?
C32b Fe1b H2c37b . . . 75.78 ?
C32b Fe1b H3c37b . . . 71.22 ?
C33b Fe1b C34b . . . 40.0(10) ?
C33b Fe1b C35b . . . 67.0(7) ?
C33b Fe1b C36b . . . 146.8(9) ?
C33b Fe1b C37b . . . 121.5(9) ?
C33b Fe1b H1c24b . . . 129.99 ?
C33b Fe1b H1c27b . . . 108.36 ?
C33b Fe1b H1c28b . . . 87.35 ?
C33b Fe1b H1c29b . . . 106.19 ?
C33b Fe1b H1c31b . . . 82.78 ?
C33b Fe1b H1c32b . . . 51.8 ?
C33b Fe1b H1c33b . . . 17.05 ?
C33b Fe1b H1c34b . . . 50.96 ?
C33b Fe1b H1c35b . . . 82.25 ?
C33b Fe1b H1c36b . . . 150.32 ?
C33b Fe1b H2c37b . . . 112.16 ?
C33b Fe1b H3c37b . . . 113.09 ?
C34b Fe1b C35b . . . 41.2(10) ?
C34b Fe1b C36b . . . 155.1(6) ?
C34b Fe1b C37b . . . 141.8(5) ?
C34b Fe1b H1c24b . . . 101.75 ?
C34b Fe1b H1c27b . . . 86.55 ?
C34b Fe1b H1c28b . . . 102.92 ?
C34b Fe1b H1c29b . . . 144.31 ?
C34b Fe1b H1c31b . . . 82.99 ?
C34b Fe1b H1c32b . . . 83.35 ?
C34b Fe1b H1c33b . . . 50.68 ?
C34b Fe1b H1c34b . . . 17.32 ?
C34b Fe1b H1c35b . . . 50.95 ?
C34b Fe1b H1c36b . . . 140.78 ?
C34b Fe1b H2c37b . . . 142.93 ?
C34b Fe1b H3c37b . . . 126.56 ?
C35b Fe1b C36b . . . 113.9(8) ?
C35b Fe1b C37b . . . 105.5(9) ?
C35b Fe1b H1c24b . . . 64.34 ?
C35b Fe1b H1c27b . . . 106.42 ?
C35b Fe1b H1c28b . . . 143.86 ?
C35b Fe1b H1c29b . . . 154.71 ?
C35b Fe1b H1c31b . . . 48.31 ?
C35b Fe1b H1c32b . . . 79.69 ?
C35b Fe1b H1c33b . . . 83.26 ?
C35b Fe1b H1c34b . . . 52.16 ?
C35b Fe1b H1c35b . . . 16.26 ?
C35b Fe1b H1c36b . . . 100.57 ?
C35b Fe1b H2c37b . . . 114.8 ?
C35b Fe1b H3c37b . . . 90.22 ?
C36b Fe1b C37b . . . 25.5(2) ?
C36b Fe1b H1c24b . . . 54.93 ?
C36b Fe1b H1c27b . . . 103.09 ?
C36b Fe1b H1c28b . . . 101.53 ?
C36b Fe1b H1c29b . . . 57.71 ?
C36b Fe1b H1c31b . . . 76.48 ?
C36b Fe1b H1c32b . . . 95.05 ?
C36b Fe1b H1c33b . . . 145.71 ?
C36b Fe1b H1c34b . . . 157.16 ?
C36b Fe1b H1c35b . . . 104.6 ?
C36b Fe1b H1c36b . . . 15.4 ?
C36b Fe1b H2c37b . . . 35.34 ?
C36b Fe1b H3c37b . . . 36.48 ?
C37b Fe1b H1c24b . . . 63.66 ?
C37b Fe1b H1c27b . . . 128.06 ?
C37b Fe1b H1c28b . . . 109.71 ?
C37b Fe1b H1c29b . . . 55.9 ?
C37b Fe1b H1c31b . . . 59.25 ?
C37b Fe1b H1c32b . . . 69.72 ?
C37b Fe1b H1c33b . . . 124.04 ?
C37b Fe1b H1c34b . . . 157.3 ?
C37b Fe1b H1c35b . . . 102.9 ?
C37b Fe1b H1c36b . . . 33.06 ?
C37b Fe1b H2c37b . . . 15.63 ?
C37b Fe1b H3c37b . . . 15.53 ?
H1c24b Fe1b H1c27b . . . 95.73 ?
H1c24b Fe1b H1c28b . . . 141.08 ?
H1c24b Fe1b H1c29b . . . 112.64 ?
H1c24b Fe1b H1c31b . . . 56.45 ?
H1c24b Fe1b H1c32b . . . 107.61 ?
H1c24b Fe1b H1c33b . . . 146.98 ?
H1c24b Fe1b H1c34b . . . 103.41 ?
H1c24b Fe1b H1c35b . . . 51.16 ?
H1c24b Fe1b H1c36b . . . 39.58 ?
H1c24b Fe1b H2c37b . . . 79.29 ?
H1c24b Fe1b H3c37b . . . 57.26 ?
H1c27b Fe1b H1c28b . . . 56.54 ?
H1c27b Fe1b H1c29b . . . 98.85 ?
H1c27b Fe1b H1c31b . . . 147.04 ?
H1c27b Fe1b H1c32b . . . 155.99 ?
H1c27b Fe1b H1c33b . . . 99.58 ?
H1c27b Fe1b H1c34b . . . 69.25 ?
H1c27b Fe1b H1c35b . . . 96.82 ?
H1c27b Fe1b H1c36b . . . 100.95 ?
H1c27b Fe1b H2c37b . . . 130.46 ?
H1c27b Fe1b H3c37b . . . 138.55 ?
H1c28b Fe1b H1c29b . . . 54.73 ?
H1c28b Fe1b H1c31b . . . 156.42 ?
H1c28b Fe1b H1c32b . . . 104.75 ?
H1c28b Fe1b H1c33b . . . 70.46 ?
H1c28b Fe1b H1c34b . . . 92.05 ?
H1c28b Fe1b H1c35b . . . 146.43 ?
H1c28b Fe1b H1c36b . . . 113.38 ?
H1c28b Fe1b H2c37b . . . 97.95 ?
H1c28b Fe1b H3c37b . . . 124.19 ?
H1c29b Fe1b H1c31b . . . 107.82 ?
H1c29b Fe1b H1c32b . . . 77.6 ?
H1c29b Fe1b H1c33b . . . 93.73 ?
H1c29b Fe1b H1c34b . . . 143.12 ?
H1c29b Fe1b H1c35b . . . 158.69 ?
H1c29b Fe1b H1c36b . . . 73.08 ?
H1c29b Fe1b H2c37b . . . 43.22 ?
H1c29b Fe1b H3c37b . . . 69.58 ?
H1c31b Fe1b H1c32b . . . 52.73 ?
H1c31b Fe1b H1c33b . . . 97.7 ?
H1c31b Fe1b H1c34b . . . 98.15 ?
H1c31b Fe1b H1c35b . . . 52.96 ?
H1c31b Fe1b H1c36b . . . 69.82 ?
H1c31b Fe1b H2c37b . . . 66.57 ?
H1c31b Fe1b H3c37b . . . 43.74 ?
H1c32b Fe1b H1c33b . . . 57.48 ?
H1c32b Fe1b H1c34b . . . 99.17 ?
H1c32b Fe1b H1c35b . . . 93.62 ?
H1c32b Fe1b H1c36b . . . 100.63 ?
H1c32b Fe1b H2c37b . . . 61.71 ?
H1c32b Fe1b H3c37b . . . 62.91 ?
H1c33b Fe1b H1c34b . . . 56.44 ?
H1c33b Fe1b H1c35b . . . 97.81 ?
H1c33b Fe1b H1c36b . . . 157.05 ?
H1c33b Fe1b H2c37b . . . 111.09 ?
H1c33b Fe1b H3c37b . . . 120.26 ?
H1c34b Fe1b H1c35b . . . 56.92 ?
H1c34b Fe1b H1c36b . . . 142.15 ?
H1c34b Fe1b H2c37b . . . 160.12 ?
H1c34b Fe1b H3c37b . . . 141.78 ?
H1c35b Fe1b H1c36b . . . 89.84 ?
H1c35b Fe1b H2c37b . . . 115.54 ?
H1c35b Fe1b H3c37b . . . 89.12 ?
H1c36b Fe1b H2c37b . . . 46.68 ?
H1c36b Fe1b H3c37b . . . 37.86 ?
H2c37b Fe1b H3c37b . . . 26.53 ?

loop_
_geom_bond_atom_site_label_1
_geom_bond_atom_site_label_2
_geom_bond_site_symmetry_1
_geom_bond_site_symmetry_2
_geom_bond_distance
_geom_bond_publ_flag
Ru1a Ru2a . . 2.9210(12) ?
Ru1a Ru3a . . 2.893(3) ?
Ru1a S1a . . 2.359(2) ?
Ru1a P2a . . 2.341(2) ?
Ru1a O1a . . 3.035(7) ?
Ru1a O2a . . 3.048(9) ?
Ru1a C1a . . 1.889(9) ?
Ru1a C2a . . 1.885(12) ?
Ru1a C5a . . 3.654(13) ?
Ru1a C30a . . 3.888(8) ?
Ru1a C36a . . 3.537(9) ?
Ru1a C38a . . 3.626(9) ?
Ru1a C39a . . 3.910(9) ?
Ru1a C46a . . 3.396(9) ?
Ru1a H1a . . 1.72(5) ?
Ru1a H2a . . 1.678(17) ?
Ru1a H1c36a . . 3.5815 ?
Ru1a H1c39a . . 3.4164 ?
Ru1a H1c47a . . 3.9378 ?
Ru2a Ru3a . . 2.7657(12) ?
Ru2a S1a . . 2.357(2) ?
Ru2a P1a . . 2.361(2) ?
Ru2a O3a . . 3.045(8) ?
Ru2a O4a . . 3.013(10) ?
Ru2a C2a . . 3.861(12) ?
Ru2a C3a . . 1.866(9) ?
Ru2a C4a . . 1.862(10) ?
Ru2a C6a . . 3.672(11) ?
Ru2a C7a . . 3.515(13) ?
Ru2a C8a . . 3.458(9) ?
Ru2a C9a . . 3.754(13) ?
Ru2a C14a . . 3.609(8) ?
Ru2a C15a . . 3.799(9) ?
Ru2a C20a . . 3.648(9) ?
Ru2a C26a . . 3.911(9) ?
Ru2a C27a . . 3.987(9) ?
Ru2a H1a . . 1.57(5) ?
Ru2a H2a . . 2.80(5) ?
Ru2a H1c9a . . 3.4147 ?
Ru2a H1c15a . . 3.2844 ?
Ru2a H1c23a . 1_554 3.9981 ?
Ru2a H1c39a . . 3.8126 ?
Ru3a S1a . . 2.355(3) ?
Ru3a O5a . . 3.055(9) ?
Ru3a O6a . . 3.031(12) ?
Ru3a O7a . . 3.009(11) ?
Ru3a C1a . . 3.465(10) ?
Ru3a C3a . . 3.619(9) ?
Ru3a C4a . . 3.423(10) ?
Ru3a C5a . . 1.924(12) ?
Ru3a C6a . . 1.896(11) ?
Ru3a C7a . . 1.935(13) ?
Ru3a H1a . . 3.06(5) ?
Ru3a H2a . . 1.57(4) ?
Ru3a H1c23a . 1_554 3.8759 ?
Ru3a H1c39a . . 3.6915 ?
Fe1a C24a . . 3.501(10) ?
Fe1a C25a . . 3.134(8) ?
Fe1a C26a . . 2.064(8) ?
Fe1a C27a . . 2.042(10) ?
Fe1a C28a . . 2.032(11) ?
Fe1a C29a . . 2.043(10) ?
Fe1a C30a . . 2.074(8) ?
Fe1a C31a . . 2.05(2) ?
Fe1a C32a . . 2.031(19) ?
Fe1a C33a . . 2.08(2) ?
Fe1a C34a . . 2.051(19) ?
Fe1a C35a . . 2.025(17) ?
Fe1a C36a . . 3.294(9) ?
Fe1a C37a . . 3.652(11) ?
Fe1a H1c24a . . 3.1168 ?
Fe1a H1c27a . . 2.7268 ?
Fe1a H1c28a . . 2.7041 ?
Fe1a H1c29a . . 2.7223 ?
Fe1a H1c31a . . 2.726 ?
Fe1a H1c32a . . 2.67 ?
Fe1a H1c33a . . 2.7661 ?
Fe1a H1c34a . . 2.7082 ?
Fe1a H1c35a . . 2.6753 ?
Fe1a H1c36a . . 3.5967 ?
Fe1a H1c37a . . 3.4398 ?
Fe1a H2c37a . . 3.5716 ?
Ru1b Ru2b . . 2.9303(9) ?
Ru1b Ru3b . . 2.9134(9) ?
Ru1b S1b . . 2.354(2) ?
Ru1b P2b . . 2.343(2) ?
Ru1b O1b . . 3.041(8) ?
Ru1b O2b . . 3.031(9) ?
Ru1b C1b . . 1.884(10) ?
Ru1b C2b . . 1.879(9) ?
Ru1b C6b . . 3.821(11) ?
Ru1b C30b . . 3.888(8) ?
Ru1b C36b . . 3.590(8) ?
Ru1b C38b . . 3.628(8) ?
Ru1b C39b . . 3.924(9) ?
Ru1b C46b . . 3.429(8) ?
Ru1b F3b . 1_556 3.919(10) ?
Ru1b H1b . . 1.66(6) ?
Ru1b H2b . . 1.85(3) ?
Ru1b H1c36b . . 3.6796 ?
Ru1b H1c39b . . 3.4325 ?
Ru1b H1c47b . . 3.9952 ?
Ru2b Ru3b . . 2.7450(9) ?
Ru2b S1b . . 2.351(3) ?
Ru2b P1b . . 2.358(2) ?
Ru2b O3b . . 3.021(8) ?
Ru2b O4b . . 3.001(10) ?
Ru2b C2b . . 3.793(9) ?
Ru2b C3b . . 1.911(10) ?
Ru2b C4b . . 1.912(11) ?
Ru2b C5b . . 3.573(11) ?
Ru2b C7b . . 3.406(11) ?
Ru2b C8b . . 3.411(11) ?
Ru2b C9b . . 3.819(11) ?
Ru2b C14b . . 3.637(10) ?
Ru2b C15b . . 3.763(11) ?
Ru2b C20b . . 3.661(9) ?
Ru2b C26b . . 3.839(8) ?
Ru2b C27b . . 3.907(9) ?
Ru2b H1b . . 1.88(6) ?
Ru2b H2b . . 3.23(5) ?
Ru2b H1c9b . . 3.5914 ?
Ru2b H1c15b . . 3.1787 ?
Ru3b S1b . . 2.358(3) ?
Ru3b O5b . . 3.055(8) ?
Ru3b O6b . . 3.064(10) ?
Ru3b O7b . . 3.029(8) ?
Ru3b C1b . . 3.554(10) ?
Ru3b C3b . . 3.525(10) ?
Ru3b C4b . . 3.510(11) ?
Ru3b C5b . . 1.907(11) ?
Ru3b C6b . . 1.933(12) ?
Ru3b C7b . . 1.853(14) ?
Ru3b F11b . 4_466 3.757(12) ?
Ru3b H1b . . 3.18(6) ?
Ru3b H2b . . 1.79(4) ?
Ru3b H1c39b . . 3.7251 ?
Fe1b C24b . . 3.470(12) ?
Fe1b C25b . . 3.143(9) ?
Fe1b C26b . . 2.062(8) ?
Fe1b C27b . . 2.058(10) ?
Fe1b C28b . . 2.043(11) ?
Fe1b C29b . . 2.027(10) ?
Fe1b C30b . . 2.068(8) ?
Fe1b C31b . . 2.01(2) ?
Fe1b C32b . . 2.04(3) ?
Fe1b C33b . . 2.016(18) ?
Fe1b C34b . . 2.013(17) ?
Fe1b C35b . . 2.042(13) ?
Fe1b C36b . . 3.270(8) ?
Fe1b C37b . . 3.558(9) ?
Fe1b H1c24b . . 3.0475 ?
Fe1b H1c27b . . 2.7354 ?
Fe1b H1c28b . . 2.7262 ?
Fe1b H1c29b . . 2.6906 ?
Fe1b H1c31b . . 2.6576 ?
Fe1b H1c32b . . 2.7257 ?
Fe1b H1c33b . . 2.6834 ?
Fe1b H1c34b . . 2.672 ?
Fe1b H1c35b . . 2.7314 ?
Fe1b H1c36b . . 3.5614 ?
Fe1b H2c37b . . 3.4829 ?
Fe1b H3c37b . . 3.3095 ?

loop_
_geom_hbond_atom_site_label_D
_geom_hbond_atom_site_label_H
_geom_hbond_atom_site_label_A
_geom_hbond_site_symmetry_D
_geom_hbond_site_symmetry_H
_geom_hbond_site_symmetry_A
_geom_hbond_distance_DH
_geom_hbond_distance_HA
_geom_hbond_distance_DA
_geom_hbond_angle_DHA
_geom_hbond_publ_flag
? ? ? ? ? ? ? ? ? ? ?

loop_
_geom_torsion_atom_site_label_1
_geom_torsion_atom_site_label_2
_geom_torsion_atom_site_label_3
_geom_torsion_atom_site_label_4
_geom_torsion_site_symmetry_1
_geom_torsion_site_symmetry_2
_geom_torsion_site_symmetry_3
_geom_torsion_site_symmetry_4
_geom_torsion
_geom_torsion_publ_flag
? ? ? ? ? ? ? ? ? ?

loop_
_jana_cell_twin_matrix_id
_jana_cell_twin_volume_fraction
_jana_cell_twin_matrix_1_1
_jana_cell_twin_matrix_1_2
_jana_cell_twin_matrix_1_3
_jana_cell_twin_matrix_2_1
_jana_cell_twin_matrix_2_2
_jana_cell_twin_matrix_2_3
_jana_cell_twin_matrix_3_1
_jana_cell_twin_matrix_3_2
_jana_cell_twin_matrix_3_3
1 0.95(3) 1 0 0 0 1 0 0 0 1
2 0.05(3) -1 0 0 0 -1 0 0 0 -1

loop_
_jana_atom_site_adp_c_label
_jana_atom_site_adp_c_type_symbol
_jana_atom_site_adp_c_111
_jana_atom_site_adp_c_112
_jana_atom_site_adp_c_113
_jana_atom_site_adp_c_122
_jana_atom_site_adp_c_123
_jana_atom_site_adp_c_133
_jana_atom_site_adp_c_222
_jana_atom_site_adp_c_223
_jana_atom_site_adp_c_233
_jana_atom_site_adp_c_333
? ? ? ? ? ? ? ? ? ? ? ?

loop_
_jana_atom_site_adp_d_label
_jana_atom_site_adp_d_type_symbol
_jana_atom_site_adp_d_1111
_jana_atom_site_adp_d_1112
_jana_atom_site_adp_d_1113
_jana_atom_site_adp_d_1122
_jana_atom_site_adp_d_1123
_jana_atom_site_adp_d_1133
_jana_atom_site_adp_d_1222
_jana_atom_site_adp_d_1223
_jana_atom_site_adp_d_1233
_jana_atom_site_adp_d_1333
_jana_atom_site_adp_d_2222
_jana_atom_site_adp_d_2223
_jana_atom_site_adp_d_2233
_jana_atom_site_adp_d_2333
_jana_atom_site_adp_d_3333
? ? ? ? ? ? ? ? ? ? ? ? ? ? ? ? ?

loop_
_jana_atom_site_adp_e_label
_jana_atom_site_adp_e_type_symbol
_jana_atom_site_adp_e_11111
_jana_atom_site_adp_e_11112
_jana_atom_site_adp_e_11113
_jana_atom_site_adp_e_11122
_jana_atom_site_adp_e_11123
_jana_atom_site_adp_e_11133
_jana_atom_site_adp_e_11222
_jana_atom_site_adp_e_11223
_jana_atom_site_adp_e_11233
_jana_atom_site_adp_e_11333
_jana_atom_site_adp_e_12222
_jana_atom_site_adp_e_12223
_jana_atom_site_adp_e_12233
_jana_atom_site_adp_e_12333
_jana_atom_site_adp_e_13333
_jana_atom_site_adp_e_22222
_jana_atom_site_adp_e_22223
_jana_atom_site_adp_e_22233
_jana_atom_site_adp_e_22333
_jana_atom_site_adp_e_23333
_jana_atom_site_adp_e_33333
? ? ? ? ? ? ? ? ? ? ? ? ? ? ? ? ? ? ? ? ? ? ?

loop_
_jana_atom_site_adp_f_label
_jana_atom_site_adp_f_type_symbol
_jana_atom_site_adp_f_111111
_jana_atom_site_adp_f_111112
_jana_atom_site_adp_f_111113
_jana_atom_site_adp_f_111122
_jana_atom_site_adp_f_111123
_jana_atom_site_adp_f_111133
_jana_atom_site_adp_f_111222
_jana_atom_site_adp_f_111223
_jana_atom_site_adp_f_111233
_jana_atom_site_adp_f_111333
_jana_atom_site_adp_f_112222
_jana_atom_site_adp_f_112223
_jana_atom_site_adp_f_112233
_jana_atom_site_adp_f_112333
_jana_atom_site_adp_f_113333
_jana_atom_site_adp_f_122222
_jana_atom_site_adp_f_122223
_jana_atom_site_adp_f_122233
_jana_atom_site_adp_f_122333
_jana_atom_site_adp_f_123333
_jana_atom_site_adp_f_133333
_jana_atom_site_adp_f_222222
_jana_atom_site_adp_f_222223
_jana_atom_site_adp_f_222233
_jana_atom_site_adp_f_222333
_jana_atom_site_adp_f_223333
_jana_atom_site_adp_f_233333
_jana_atom_site_adp_f_333333
? ? ? ? ? ? ? ? ? ? ? ? ? ? ? ? ? ? ? ? ? ? ? ? ? ? ? ? ? ?
